data_4337467
loop_
_publ_author_name
'Majumdar, Amit'
'Apfel, Ulf-Peter'
'Jiang, Yunbo'
'Mo\"enne-Loccoz, Pierre'
'Lippard, Stephen J.'

_publ_section_title
;
 Versatile reactivity of a solvent-coordinated diiron(II) compound:
 synthesis and dioxygen reactivity of a mixed-valent Fe(II)Fe(III)
 species.
;
_journal_issue 1
_journal_name_full 'Inorganic chemistry'
_journal_page_first 167
_journal_page_last 181
_journal_paper_doi 10.1021/ic4019585
_journal_volume 53
_journal_year 2014
_chemical_formula_moiety 'C86 H98 Fe4 N20 O6, 2(C3 H7 N O), 2(B F4)'
_chemical_formula_sum 'C92 H112 B2 F8 Fe4 N22 O8'
_chemical_formula_weight 2051.06
_chemical_name_systematic
; 
 ? 
;
_space_group_IT_number 2
_symmetry_cell_setting triclinic
_symmetry_space_group_name_Hall '-P 1'
_symmetry_space_group_name_H-M 'P -1'
_atom_sites_solution_hydrogens geom
_atom_sites_solution_primary direct
_atom_sites_solution_secondary difmap
_audit_creation_method SHELXL-97
_cell_angle_alpha 100.636(2)
_cell_angle_beta 95.959(2)
_cell_angle_gamma 116.1880(10)
_cell_formula_units_Z 2
_cell_length_a 17.2818(13)
_cell_length_b 17.5986(14)
_cell_length_c 23.455(3)
_cell_measurement_reflns_used 23428
_cell_measurement_temperature 100(2)
_cell_measurement_theta_max 24.37
_cell_measurement_theta_min 2.22
_cell_volume 6150.9(10)
_computing_cell_refinement 'SAINT 7.46A (Bruker-Axs,2009)'
_computing_data_collection 'APEX2 v2009.3.0 (Bruker-Axs,2009)'
_computing_data_reduction 'SAINT 7.46A (Bruker-Axs,2009)'
_computing_molecular_graphics 'Bruker SHELXTL'
_computing_publication_material 'Bruker SHELXTL'
_computing_structure_refinement 'SHELXL-97 (Sheldrick, 2008)'
_computing_structure_solution 'SHELXS-97 (Sheldrick, 2008)'
_diffrn_ambient_temperature 100(2)
_diffrn_measured_fraction_theta_full 0.986
_diffrn_measured_fraction_theta_max 0.986
_diffrn_measurement_device_type 'CCD area detector'
_diffrn_measurement_method 'phi and omega scan'
_diffrn_radiation_monochromator graphite
_diffrn_radiation_source 'fine-focus sealed tube'
_diffrn_radiation_type MoK\a
_diffrn_radiation_wavelength 0.71073
_diffrn_reflns_av_R_equivalents 0.0000
_diffrn_reflns_av_sigmaI/netI 0.0466
_diffrn_reflns_limit_h_max 20
_diffrn_reflns_limit_h_min -20
_diffrn_reflns_limit_k_max 20
_diffrn_reflns_limit_k_min -20
_diffrn_reflns_limit_l_max 27
_diffrn_reflns_limit_l_min 0
_diffrn_reflns_number 20801
_diffrn_reflns_theta_full 24.75
_diffrn_reflns_theta_max 24.75
_diffrn_reflns_theta_min 1.61
_exptl_absorpt_coefficient_mu 0.527
_exptl_absorpt_correction_T_max 0.9691
_exptl_absorpt_correction_T_min 0.8169
_exptl_absorpt_correction_type multi-scan
_exptl_absorpt_process_details 'SADABS (Sheldrick, 2009)'
_exptl_crystal_colour brown
_exptl_crystal_density_diffrn 1.107
_exptl_crystal_density_method 'not measured'
_exptl_crystal_description rod
_exptl_crystal_F_000 2136
_exptl_crystal_size_max 0.40
_exptl_crystal_size_mid 0.10
_exptl_crystal_size_min 0.06
_refine_diff_density_max 1.118
_refine_diff_density_min -1.136
_refine_diff_density_rms 0.108
_refine_ls_extinction_method none
_refine_ls_goodness_of_fit_ref 1.096
_refine_ls_hydrogen_treatment constr
_refine_ls_matrix_type full
_refine_ls_number_parameters 1161
_refine_ls_number_reflns 20801
_refine_ls_number_restraints 3
_refine_ls_restrained_S_all 1.096
_refine_ls_R_factor_all 0.0959
_refine_ls_R_factor_gt 0.0762
_refine_ls_shift/su_max 0.004
_refine_ls_shift/su_mean 0.000
_refine_ls_structure_factor_coef Fsqd
_refine_ls_weighting_details 'calc w=1/[\s^2^(Fo^2^)+(0.1629P)^2^+4.5876P] where P=(Fo^2^+2Fc^2^)/3'
_refine_ls_weighting_scheme calc
_refine_ls_wR_factor_gt 0.2433
_refine_ls_wR_factor_ref 0.2587
_reflns_number_gt 14927
_reflns_number_total 20801
_reflns_threshold_expression >2sigma(I)
_cod_data_source_file ic4019585_si_002.cif
_cod_data_source_block 79
_cod_original_cell_volume 6151.0(10)
_cod_original_sg_symbol_H-M P-1
_cod_database_code 4337467

loop_
_symmetry_equiv_pos_as_xyz
'x, y, z'
'-x, -y, -z'

loop_
_atom_site_label
_atom_site_type_symbol
_atom_site_fract_x
_atom_site_fract_y
_atom_site_fract_z
_atom_site_U_iso_or_equiv
_atom_site_adp_type
_atom_site_occupancy
_atom_site_symmetry_multiplicity
_atom_site_calc_flag
_atom_site_refinement_flags
_atom_site_disorder_assembly
_atom_site_disorder_group
C1 C -0.2510(4) 0.0519(4) 0.1353(2) 0.0506(13) Uani 1 1 d . . .
H1A H -0.3032 -0.0053 0.1157 0.061 Uiso 1 1 calc R . .
H1B H -0.2684 0.0853 0.1654 0.061 Uiso 1 1 calc R . .
C2 C -0.2178(3) 0.1011(3) 0.0913(2) 0.0432(12) Uani 1 1 d . . .
C3 C -0.1258(4) 0.1902(3) 0.04953(19) 0.0409(11) Uani 1 1 d . . .
C4 C -0.0537(4) 0.2461(3) 0.0312(2) 0.0453(12) Uani 1 1 d . . .
H4 H 0.0040 0.2714 0.0550 0.054 Uiso 1 1 calc R . .
C5 C -0.0671(4) 0.2645(4) -0.0227(2) 0.0536(14) Uani 1 1 d . . .
H5 H -0.0181 0.3030 -0.0362 0.064 Uiso 1 1 calc R . .
C6 C -0.1520(5) 0.2271(4) -0.0575(3) 0.0677(18) Uani 1 1 d . . .
H6 H -0.1593 0.2412 -0.0942 0.081 Uiso 1 1 calc R . .
C7 C -0.2241(4) 0.1718(4) -0.0410(2) 0.0593(15) Uani 1 1 d . . .
H7 H -0.2816 0.1468 -0.0649 0.071 Uiso 1 1 calc R . .
C8 C -0.2094(4) 0.1535(4) 0.0132(2) 0.0484(13) Uani 1 1 d . . .
C9 C -0.3618(4) 0.0418(5) 0.0178(3) 0.074(2) Uani 1 1 d . . .
H9A H -0.3869 0.0771 0.0032 0.089 Uiso 1 1 calc R . .
H9B H -0.3907 0.0206 0.0501 0.089 Uiso 1 1 calc R . .
C10 C -0.3801(5) -0.0339(6) -0.0309(4) 0.107(3) Uani 1 1 d . . .
H10A H -0.3532 -0.0131 -0.0634 0.160 Uiso 1 1 calc R . .
H10B H -0.4440 -0.0699 -0.0451 0.160 Uiso 1 1 calc R . .
H10C H -0.3553 -0.0690 -0.0165 0.160 Uiso 1 1 calc R . .
C11 C -0.1748(3) -0.0388(3) 0.1285(2) 0.0462(12) Uani 1 1 d . . .
H11A H -0.2217 -0.0666 0.0920 0.055 Uiso 1 1 calc R . .
H11B H -0.1848 -0.0826 0.1518 0.055 Uiso 1 1 calc R . .
C12 C -0.0866(4) -0.0107(3) 0.11206(19) 0.0408(11) Uani 1 1 d . . .
C13 C 0.0418(3) 0.0719(3) 0.09623(19) 0.0380(11) Uani 1 1 d . . .
C14 C 0.1185(3) 0.1399(3) 0.0903(2) 0.0417(11) Uani 1 1 d . . .
H14 H 0.1334 0.1993 0.1071 0.050 Uiso 1 1 calc R . .
C15 C 0.1730(4) 0.1183(4) 0.0589(2) 0.0472(12) Uani 1 1 d . . .
H15 H 0.2257 0.1634 0.0533 0.057 Uiso 1 1 calc R . .
C16 C 0.1507(4) 0.0305(4) 0.0355(2) 0.0519(14) Uani 1 1 d . . .
H16 H 0.1893 0.0176 0.0144 0.062 Uiso 1 1 calc R . .
C17 C 0.0765(4) -0.0365(4) 0.0416(2) 0.0485(13) Uani 1 1 d . . .
H17 H 0.0626 -0.0957 0.0255 0.058 Uiso 1 1 calc R . .
C18 C 0.0212(4) -0.0152(3) 0.0724(2) 0.0452(12) Uani 1 1 d . . .
C19 C -0.1092(4) -0.1626(3) 0.0670(2) 0.0533(14) Uani 1 1 d . . .
H19A H -0.1015 -0.1854 0.0274 0.064 Uiso 1 1 calc R . .
H19B H -0.1729 -0.1819 0.0647 0.064 Uiso 1 1 calc R . .
C20 C -0.0770(5) -0.1998(4) 0.1118(3) 0.0653(17) Uani 1 1 d . . .
H20A H -0.1036 -0.2636 0.0967 0.098 Uiso 1 1 calc R . .
H20B H -0.0940 -0.1858 0.1494 0.098 Uiso 1 1 calc R . .
H20C H -0.0127 -0.1742 0.1184 0.098 Uiso 1 1 calc R . .
C21 C -0.1863(3) 0.0312(3) 0.2256(2) 0.0408(11) Uani 1 1 d . . .
H21A H -0.2333 -0.0276 0.2250 0.049 Uiso 1 1 calc R . .
H21B H -0.2016 0.0757 0.2460 0.049 Uiso 1 1 calc R . .
C22 C -0.0991(3) 0.0459(3) 0.2581(2) 0.0376(11) Uani 1 1 d . . .
H22 H -0.0913 -0.0068 0.2432 0.045 Uiso 1 1 calc R . .
C23 C -0.0996(3) 0.0576(3) 0.3234(2) 0.0390(11) Uani 1 1 d . . .
H23A H -0.1168 0.1035 0.3373 0.047 Uiso 1 1 calc R . .
H23B H -0.1431 0.0021 0.3302 0.047 Uiso 1 1 calc R . .
C24 C 0.0058(4) 0.0066(3) 0.3483(2) 0.0455(12) Uani 1 1 d . . .
H24A H -0.0507 -0.0485 0.3363 0.055 Uiso 1 1 calc R . .
H24B H 0.0386 0.0081 0.3860 0.055 Uiso 1 1 calc R . .
C25 C 0.0589(3) 0.0098(3) 0.3013(2) 0.0417(11) Uani 1 1 d . . .
C26 C 0.1498(3) 0.0626(3) 0.2450(2) 0.0421(11) Uani 1 1 d . . .
C27 C 0.2069(3) 0.1128(4) 0.2147(2) 0.0450(12) Uani 1 1 d . . .
H27 H 0.2197 0.1721 0.2185 0.054 Uiso 1 1 calc R . .
C28 C 0.2455(4) 0.0750(4) 0.1783(2) 0.0559(14) Uani 1 1 d . . .
H28 H 0.2878 0.1095 0.1585 0.067 Uiso 1 1 calc R . .
C29 C 0.2227(4) -0.0136(4) 0.1706(3) 0.0602(15) Uani 1 1 d . . .
H29 H 0.2500 -0.0378 0.1451 0.072 Uiso 1 1 calc R . .
C30 C 0.1625(4) -0.0670(4) 0.1984(3) 0.0600(16) Uani 1 1 d . . .
H30 H 0.1461 -0.1275 0.1923 0.072 Uiso 1 1 calc R . .
C31 C 0.1275(4) -0.0256(4) 0.2363(2) 0.0527(14) Uani 1 1 d . . .
C32 C 0.0246(4) -0.1487(4) 0.2764(3) 0.0551(14) Uani 1 1 d . . .
H32A H 0.0128 -0.1884 0.2370 0.066 Uiso 1 1 calc R . .
H32B H -0.0328 -0.1620 0.2876 0.066 Uiso 1 1 calc R . .
C33 C 0.0790(5) -0.1663(4) 0.3210(3) 0.0663(17) Uani 1 1 d . . .
H33A H 0.1379 -0.1482 0.3123 0.099 Uiso 1 1 calc R . .
H33B H 0.0506 -0.2290 0.3189 0.099 Uiso 1 1 calc R . .
H33C H 0.0841 -0.1331 0.3609 0.099 Uiso 1 1 calc R . .
C34 C 0.0058(3) 0.1233(3) 0.4203(2) 0.0439(12) Uani 1 1 d . . .
H34A H -0.0142 0.0775 0.4423 0.053 Uiso 1 1 calc R . .
H34B H -0.0259 0.1580 0.4276 0.053 Uiso 1 1 calc R . .
C35 C 0.1020(4) 0.1807(4) 0.4398(2) 0.0471(13) Uani 1 1 d . . .
C36 C 0.2352(4) 0.2644(4) 0.4345(2) 0.0529(14) Uani 1 1 d . . .
C37 C 0.3153(4) 0.3145(5) 0.4171(3) 0.0652(16) Uani 1 1 d . . .
H37 H 0.3150 0.3216 0.3779 0.078 Uiso 1 1 calc R . .
C38 C 0.3922(5) 0.3518(7) 0.4579(3) 0.0967(16) Uani 1 1 d . . .
H38 H 0.4460 0.3834 0.4462 0.116 Uiso 1 1 calc R . .
C39 C 0.3950(5) 0.3452(7) 0.5176(3) 0.0967(16) Uani 1 1 d . . .
H39 H 0.4493 0.3747 0.5458 0.116 Uiso 1 1 calc R . .
C40 C 0.3152(5) 0.2938(7) 0.5339(3) 0.0967(16) Uani 1 1 d . . .
H40 H 0.3153 0.2863 0.5730 0.116 Uiso 1 1 calc R . .
C41 C 0.2373(4) 0.2548(5) 0.4921(2) 0.0637(16) Uani 1 1 d . . .
C42 C 0.1207(5) 0.1706(5) 0.5466(3) 0.0658(17) Uani 1 1 d . . .
H42A H 0.1627 0.1545 0.5662 0.079 Uiso 1 1 calc R . .
H42B H 0.0622 0.1179 0.5337 0.079 Uiso 1 1 calc R . .
C43 C 0.1146(5) 0.2419(5) 0.5902(3) 0.080(2) Uani 1 1 d . . .
H43A H 0.0673 0.2521 0.5725 0.120 Uiso 1 1 calc R . .
H43B H 0.1707 0.2961 0.5996 0.120 Uiso 1 1 calc R . .
H43C H 0.1018 0.2236 0.6266 0.120 Uiso 1 1 calc R . .
C44 C 0.1878(4) 0.4080(3) 0.1301(2) 0.0422(11) Uani 1 1 d . . .
H44A H 0.2131 0.4541 0.1088 0.051 Uiso 1 1 calc R . .
H44B H 0.1344 0.3578 0.1034 0.051 Uiso 1 1 calc R . .
C45 C 0.2536(3) 0.3798(3) 0.1492(2) 0.0425(11) Uani 1 1 d . A .
C46 C 0.3274(3) 0.3388(3) 0.2046(2) 0.0416(11) Uani 1 1 d . . .
C47 C 0.3648(3) 0.3169(4) 0.2489(2) 0.0472(12) Uani 1 1 d . . .
H47 H 0.3451 0.3154 0.2852 0.057 Uiso 1 1 calc R . .
C48 C 0.4322(4) 0.2969(4) 0.2394(3) 0.0597(15) Uani 1 1 d . . .
H48 H 0.4586 0.2810 0.2695 0.072 Uiso 1 1 calc R . .
C49 C 0.4615(4) 0.2995(5) 0.1876(3) 0.076(2) Uani 1 1 d . . .
H49 H 0.5069 0.2838 0.1824 0.091 Uiso 1 1 calc R . .
C50 C 0.4281(4) 0.3238(5) 0.1427(3) 0.076(2) Uani 1 1 d . . .
H50 H 0.4506 0.3274 0.1075 0.091 Uiso 1 1 calc R . .
C51 C 0.3589(4) 0.3429(4) 0.1516(3) 0.0584(15) Uani 1 1 d . A .
C52A C 0.338(4) 0.416(4) 0.069(2) 0.085(3) Uani 0.144(19) 1 d PD A 1
H52A H 0.3497 0.3781 0.0380 0.102 Uiso 0.144(19) 1 calc PR A 1
H52B H 0.2879 0.4223 0.0501 0.102 Uiso 0.144(19) 1 calc PR A 1
C52B C 0.3116(8) 0.3719(9) 0.0527(4) 0.085(3) Uani 0.856(19) 1 d PD A 2
H52C H 0.3154 0.3207 0.0300 0.102 Uiso 0.856(19) 1 calc PR A 2
H52D H 0.2580 0.3722 0.0335 0.102 Uiso 0.856(19) 1 calc PR A 2
C53A C 0.417(4) 0.505(4) 0.087(3) 0.085(3) Uani 0.144(19) 1 d PD A 1
H53A H 0.4167 0.5370 0.0576 0.127 Uiso 0.144(19) 1 calc PR A 1
H53B H 0.4709 0.4980 0.0906 0.127 Uiso 0.144(19) 1 calc PR A 1
H53C H 0.4164 0.5368 0.1258 0.127 Uiso 0.144(19) 1 calc PR A 1
C53B C 0.3917(7) 0.4547(8) 0.0556(5) 0.085(3) Uani 0.856(19) 1 d PD A 2
H53D H 0.3840 0.4749 0.0202 0.127 Uiso 0.856(19) 1 calc PR A 2
H53E H 0.4430 0.4443 0.0574 0.127 Uiso 0.856(19) 1 calc PR A 2
H53F H 0.4008 0.4994 0.0911 0.127 Uiso 0.856(19) 1 calc PR A 2
C54 C 0.2340(3) 0.5323(3) 0.2133(2) 0.0465(12) Uani 1 1 d . . .
H54A H 0.2118 0.5735 0.2061 0.056 Uiso 1 1 calc R . .
H54B H 0.2869 0.5455 0.1959 0.056 Uiso 1 1 calc R . .
C55 C 0.2583(3) 0.5444(3) 0.2779(2) 0.0428(11) Uani 1 1 d . . .
C56 C 0.2745(3) 0.5155(3) 0.3632(2) 0.0435(12) Uani 1 1 d . . .
C57 C 0.2729(4) 0.4778(4) 0.4091(2) 0.0523(13) Uani 1 1 d . . .
H57 H 0.2403 0.4161 0.4031 0.063 Uiso 1 1 calc R . .
C58 C 0.3197(4) 0.5314(4) 0.4641(2) 0.0604(15) Uani 1 1 d . . .
H58 H 0.3200 0.5068 0.4969 0.072 Uiso 1 1 calc R . .
C59 C 0.3666(4) 0.6213(4) 0.4723(3) 0.0644(17) Uani 1 1 d . . .
H59 H 0.4000 0.6565 0.5108 0.077 Uiso 1 1 calc R . .
C60 C 0.3673(4) 0.6613(4) 0.4283(3) 0.0652(17) Uani 1 1 d . . .
H60 H 0.3977 0.7233 0.4354 0.078 Uiso 1 1 calc R . .
C61 C 0.3208(4) 0.6067(4) 0.3719(3) 0.0529(14) Uani 1 1 d . . .
C62 C 0.3503(5) 0.7089(4) 0.3043(3) 0.079(2) Uani 1 1 d . . .
H62A H 0.4127 0.7409 0.3257 0.095 Uiso 1 1 calc R . .
H62B H 0.3501 0.6985 0.2613 0.095 Uiso 1 1 calc R . .
C63 C 0.3127(7) 0.7621(7) 0.3176(5) 0.134(4) Uani 1 1 d . . .
H63A H 0.3471 0.8179 0.3082 0.201 Uiso 1 1 calc R . .
H63B H 0.3118 0.7730 0.3600 0.201 Uiso 1 1 calc R . .
H63C H 0.2522 0.7336 0.2943 0.201 Uiso 1 1 calc R . .
C64 C 0.0760(3) 0.4333(3) 0.1742(2) 0.0358(10) Uani 1 1 d . . .
H64A H 0.0350 0.3765 0.1455 0.043 Uiso 1 1 calc R . .
H64B H 0.0762 0.4808 0.1571 0.043 Uiso 1 1 calc R . .
C65 C 0.0453(3) 0.4382(3) 0.23206(18) 0.0316(10) Uani 1 1 d . . .
H65 H 0.0793 0.4992 0.2581 0.038 Uiso 1 1 calc R . .
C66 C -0.0513(3) 0.4135(3) 0.21734(19) 0.0352(10) Uani 1 1 d . . .
H66A H -0.0580 0.4613 0.2046 0.042 Uiso 1 1 calc R . .
H66B H -0.0824 0.3599 0.1842 0.042 Uiso 1 1 calc R . .
C67 C -0.0588(4) 0.4824(3) 0.3147(2) 0.0442(12) Uani 1 1 d . . .
H67A H -0.1099 0.4878 0.3265 0.053 Uiso 1 1 calc R . .
H67B H -0.0258 0.5318 0.2977 0.053 Uiso 1 1 calc R . .
C68 C 0.0002(3) 0.4860(3) 0.3684(2) 0.0395(11) Uani 1 1 d . . .
C69 C 0.0602(3) 0.4435(3) 0.43280(19) 0.0369(10) Uani 1 1 d . . .
C70 C 0.0863(3) 0.3975(4) 0.4649(2) 0.0424(11) Uani 1 1 d . . .
H70 H 0.0715 0.3381 0.4486 0.051 Uiso 1 1 calc R . .
C71 C 0.1348(3) 0.4420(4) 0.5219(2) 0.0459(12) Uani 1 1 d . . .
H71 H 0.1539 0.4123 0.5452 0.055 Uiso 1 1 calc R . .
C72 C 0.1564(4) 0.5286(4) 0.5460(2) 0.0503(13) Uani 1 1 d . . .
H72 H 0.1890 0.5563 0.5857 0.060 Uiso 1 1 calc R . .
C73 C 0.1323(4) 0.5756(4) 0.5143(2) 0.0519(13) Uani 1 1 d . . .
H73 H 0.1487 0.6355 0.5306 0.062 Uiso 1 1 calc R . .
C74 C 0.0826(3) 0.5312(3) 0.4571(2) 0.0404(11) Uani 1 1 d . . .
C75 C 0.0556(4) 0.6446(3) 0.4184(2) 0.0463(12) Uani 1 1 d . . .
H75A H 0.0567 0.6725 0.4594 0.056 Uiso 1 1 calc R . .
H75B H 0.0051 0.6412 0.3917 0.056 Uiso 1 1 calc R . .
C76 C 0.1405(4) 0.6999(4) 0.4007(2) 0.0572(14) Uani 1 1 d . . .
H76A H 0.1389 0.6729 0.3598 0.086 Uiso 1 1 calc R . .
H76B H 0.1904 0.7039 0.4274 0.086 Uiso 1 1 calc R . .
H76C H 0.1472 0.7589 0.4034 0.086 Uiso 1 1 calc R . .
C77 C -0.1870(3) 0.3470(4) 0.2533(2) 0.0447(12) Uani 1 1 d . . .
H77A H -0.2057 0.3044 0.2141 0.054 Uiso 1 1 calc R . .
H77B H -0.2136 0.3863 0.2511 0.054 Uiso 1 1 calc R . .
C78 C -0.2153(3) 0.3006(3) 0.2997(2) 0.0378(11) Uani 1 1 d . . .
C79 C -0.2104(3) 0.2360(3) 0.36881(19) 0.0378(11) Uani 1 1 d . . .
C80 C -0.1888(3) 0.1999(3) 0.4116(2) 0.0404(11) Uani 1 1 d . . .
H80 H -0.1354 0.1960 0.4159 0.048 Uiso 1 1 calc R . .
C81 C -0.2476(4) 0.1696(3) 0.4480(2) 0.0459(12) Uani 1 1 d . . .
H81 H -0.2342 0.1443 0.4775 0.055 Uiso 1 1 calc R . .
C82 C -0.3262(4) 0.1751(3) 0.4426(2) 0.0484(13) Uani 1 1 d . . .
H82 H -0.3649 0.1536 0.4684 0.058 Uiso 1 1 calc R . .
C83 C -0.3484(3) 0.2112(3) 0.4005(2) 0.0464(12) Uani 1 1 d . . .
H83 H -0.4013 0.2158 0.3967 0.056 Uiso 1 1 calc R . .
C84 C -0.2899(3) 0.2403(3) 0.3641(2) 0.0398(11) Uani 1 1 d . . .
C85 C -0.3613(4) 0.3022(4) 0.2992(2) 0.0542(14) Uani 1 1 d . . .
H85A H -0.4191 0.2524 0.2980 0.065 Uiso 1 1 calc R . .
H85B H -0.3594 0.3095 0.2584 0.065 Uiso 1 1 calc R . .
C86 C -0.3520(4) 0.3865(4) 0.3404(3) 0.0698(18) Uani 1 1 d . . .
H86A H -0.2977 0.4370 0.3383 0.105 Uiso 1 1 calc R . .
H86B H -0.3495 0.3811 0.3813 0.105 Uiso 1 1 calc R . .
H86C H -0.4028 0.3950 0.3277 0.105 Uiso 1 1 calc R . .
N1 N -0.1790(3) 0.0382(3) 0.16405(17) 0.0409(9) Uani 1 1 d . . .
N2 N -0.1344(3) 0.1564(3) 0.09869(16) 0.0409(10) Uani 1 1 d . . .
N3 N -0.2677(3) 0.0964(3) 0.04104(18) 0.0524(11) Uani 1 1 d . . .
N4 N -0.0274(3) 0.0718(2) 0.12202(16) 0.0364(9) Uani 1 1 d . . .
N5 N -0.0601(3) -0.0653(3) 0.08363(17) 0.0446(10) Uani 1 1 d . . .
N6 N -0.0114(3) 0.0831(3) 0.35647(16) 0.0384(9) Uani 1 1 d . . .
N7 N 0.1055(3) 0.0832(3) 0.28631(16) 0.0394(9) Uani 1 1 d . . .
N8 N 0.0667(3) -0.0594(3) 0.27204(19) 0.0450(10) Uani 1 1 d . . .
N9 N 0.1489(3) 0.2174(3) 0.40294(16) 0.0418(10) Uani 1 1 d . . .
N10 N 0.1506(3) 0.2009(4) 0.49448(19) 0.0575(13) Uani 1 1 d . . .
N11 N 0.1660(2) 0.4421(2) 0.18449(16) 0.0355(8) Uani 1 1 d . . .
N12 N 0.2596(3) 0.3608(2) 0.20036(16) 0.0362(9) Uani 1 1 d . . .
N13 N 0.3097(3) 0.3689(3) 0.1175(2) 0.0558(12) Uani 1 1 d D . .
N14 N 0.2370(3) 0.4780(3) 0.30225(17) 0.0422(10) Uani 1 1 d . . .
N15 N 0.3093(3) 0.6237(3) 0.3181(2) 0.0539(11) Uani 1 1 d . . .
N16 N -0.0905(3) 0.3980(3) 0.26943(16) 0.0368(9) Uani 1 1 d . . .
N17 N 0.0076(3) 0.4175(3) 0.37608(16) 0.0389(9) Uani 1 1 d . . .
N18 N 0.0438(3) 0.5564(3) 0.41487(17) 0.0423(10) Uani 1 1 d . . .
N19 N -0.1663(3) 0.2726(3) 0.32678(16) 0.0373(9) Uani 1 1 d . . .
N20 N -0.2910(3) 0.2821(3) 0.31932(17) 0.0421(10) Uani 1 1 d . . .
O1 O -0.0273(2) 0.12197(19) 0.24818(13) 0.0347(7) Uani 1 1 d . . .
O2 O 0.0557(2) 0.37809(19) 0.26194(13) 0.0326(7) Uani 1 1 d . . .
O3 O 0.1583(2) 0.2788(2) 0.29019(13) 0.0353(7) Uani 1 1 d . . .
O4 O 0.01172(18) 0.25546(18) 0.34201(11) 0.0257(6) Uani 1 1 d . . .
O5 O -0.09861(18) 0.22631(17) 0.22593(12) 0.0272(6) Uani 1 1 d . . .
O6 O 0.06094(18) 0.25462(17) 0.17789(11) 0.0240(6) Uani 1 1 d . . .
Fe1 Fe -0.05197(5) 0.16409(4) 0.17749(3) 0.03629(19) Uani 1 1 d . . .
Fe2 Fe 0.07872(5) 0.18979(4) 0.31499(3) 0.03567(19) Uani 1 1 d . . .
Fe3 Fe 0.15472(4) 0.35084(4) 0.24544(3) 0.03348(19) Uani 1 1 d . . .
Fe4 Fe -0.04119(4) 0.30952(4) 0.30080(3) 0.03531(19) Uani 1 1 d . . .
C87 C -0.3909(5) 0.5701(6) 0.2833(5) 0.1067(15) Uani 1 1 d . . .
H87A H -0.3489 0.6256 0.3118 0.160 Uiso 1 1 calc R . .
H87B H -0.3675 0.5633 0.2475 0.160 Uiso 1 1 calc R . .
H87C H -0.3998 0.5214 0.3011 0.160 Uiso 1 1 calc R . .
C88 C -0.5251(6) 0.5528(6) 0.3130(5) 0.1067(15) Uani 1 1 d . . .
H88A H -0.5172 0.5096 0.3306 0.160 Uiso 1 1 calc R . .
H88B H -0.5876 0.5296 0.2954 0.160 Uiso 1 1 calc R . .
H88C H -0.5051 0.6072 0.3438 0.160 Uiso 1 1 calc R . .
C89 C -0.5027(6) 0.5817(7) 0.2204(5) 0.110(3) Uani 1 1 d . . .
H89 H -0.4637 0.5915 0.1937 0.132 Uiso 1 1 calc R . .
N21 N -0.4745(5) 0.5700(5) 0.2679(4) 0.1067(15) Uani 1 1 d . . .
O7 O -0.5708(4) 0.5827(5) 0.2024(3) 0.124(2) Uani 1 1 d . . .
C90A C 0.590(2) 0.904(3) 0.5707(16) 0.096(3) Uani 0.256(14) 1 d P B 1
H90A H 0.6105 0.9669 0.5737 0.144 Uiso 0.256(14) 1 calc PR B 1
H90B H 0.5261 0.8744 0.5668 0.144 Uiso 0.256(14) 1 calc PR B 1
H90C H 0.6056 0.8788 0.5357 0.144 Uiso 0.256(14) 1 calc PR B 1
C90B C 0.5855(8) 0.8523(10) 0.5505(6) 0.096(3) Uani 0.744(14) 1 d P B 2
H90D H 0.5952 0.9094 0.5447 0.144 Uiso 0.744(14) 1 calc PR B 2
H90E H 0.5230 0.8164 0.5502 0.144 Uiso 0.744(14) 1 calc PR B 2
H90F H 0.6023 0.8226 0.5183 0.144 Uiso 0.744(14) 1 calc PR B 2
C91A C 0.711(2) 0.967(3) 0.6410(16) 0.096(3) Uani 0.256(14) 1 d P B 1
H91A H 0.7110 1.0060 0.6768 0.144 Uiso 0.256(14) 1 calc PR B 1
H91B H 0.7239 0.9985 0.6097 0.144 Uiso 0.256(14) 1 calc PR B 1
H91C H 0.7570 0.9502 0.6500 0.144 Uiso 0.256(14) 1 calc PR B 1
C91B C 0.7322(7) 0.9209(9) 0.6140(5) 0.096(3) Uani 0.744(14) 1 d P B 2
H91D H 0.7523 0.9081 0.5776 0.144 Uiso 0.744(14) 1 calc PR B 2
H91E H 0.7627 0.9095 0.6464 0.144 Uiso 0.744(14) 1 calc PR B 2
H91F H 0.7455 0.9825 0.6242 0.144 Uiso 0.744(14) 1 calc PR B 2
C92 C 0.6023(5) 0.8243(5) 0.6456(3) 0.0806(18) Uani 1 1 d D . .
H92 H 0.6454 0.8189 0.6707 0.097 Uiso 0.256(14) 1 calc PR B 1
H92A H 0.6394 0.8408 0.6833 0.097 Uiso 0.744(14) 1 calc PR B 2
N22A N 0.6312(19) 0.8946(18) 0.6222(14) 0.0806(18) Uani 0.256(14) 1 d PD B 1
N22B N 0.6365(6) 0.8645(8) 0.6047(4) 0.0806(18) Uani 0.744(14) 1 d PD B 2
O8 O 0.5269(3) 0.7681(4) 0.6373(2) 0.0931(17) Uani 1 1 d . B .
B1 B -0.2494(15) -0.2050(14) 0.2420(13) 0.1867(17) Uani 1 1 d . . .
F1 F -0.2973(5) -0.1669(5) 0.2461(5) 0.1867(17) Uani 1 1 d . . .
F2 F -0.1789(5) -0.1643(5) 0.2255(5) 0.1867(17) Uani 1 1 d . . .
F3 F -0.2137(5) -0.1985(5) 0.2984(5) 0.1867(17) Uani 1 1 d . . .
F4 F -0.2939(5) -0.2919(5) 0.2121(5) 0.1867(17) Uani 1 1 d . . .
B2 B 0.1511(7) -0.0414(8) 0.4923(4) 0.0929(6) Uani 1 1 d . . .
F5 F 0.0967(3) -0.1323(3) 0.48182(18) 0.0929(6) Uani 1 1 d . . .
F6 F 0.1096(3) -0.0080(3) 0.46224(18) 0.0929(6) Uani 1 1 d . . .
F7 F 0.1700(3) -0.0030(3) 0.55217(18) 0.0929(6) Uani 1 1 d . . .
F8 F 0.2287(3) -0.0331(3) 0.47326(18) 0.0929(6) Uani 1 1 d . . .

loop_
_atom_site_aniso_label
_atom_site_aniso_U_11
_atom_site_aniso_U_22
_atom_site_aniso_U_33
_atom_site_aniso_U_23
_atom_site_aniso_U_13
_atom_site_aniso_U_12
C1 0.046(3) 0.064(3) 0.045(3) 0.019(3) 0.010(2) 0.027(3)
C2 0.043(3) 0.051(3) 0.037(3) 0.008(2) 0.005(2) 0.025(3)
C3 0.062(3) 0.043(3) 0.027(2) 0.008(2) 0.012(2) 0.033(3)
C4 0.068(4) 0.034(3) 0.034(3) 0.003(2) 0.011(2) 0.027(3)
C5 0.085(4) 0.046(3) 0.044(3) 0.018(2) 0.023(3) 0.039(3)
C6 0.108(6) 0.077(4) 0.038(3) 0.020(3) 0.009(3) 0.060(4)
C7 0.071(4) 0.077(4) 0.039(3) 0.024(3) 0.009(3) 0.040(4)
C8 0.054(3) 0.061(3) 0.040(3) 0.014(2) 0.010(2) 0.035(3)
C9 0.039(3) 0.111(6) 0.071(4) 0.044(4) -0.001(3) 0.029(4)
C10 0.044(4) 0.123(7) 0.098(6) 0.003(5) -0.005(4) 0.006(4)
C11 0.046(3) 0.036(3) 0.044(3) 0.004(2) 0.012(2) 0.010(2)
C12 0.061(3) 0.033(3) 0.027(2) 0.0070(19) 0.010(2) 0.021(2)
C13 0.058(3) 0.034(2) 0.030(2) 0.0111(19) 0.013(2) 0.027(2)
C14 0.055(3) 0.044(3) 0.034(2) 0.012(2) 0.016(2) 0.028(3)
C15 0.066(4) 0.056(3) 0.039(3) 0.020(2) 0.022(3) 0.040(3)
C16 0.074(4) 0.062(4) 0.039(3) 0.017(3) 0.021(3) 0.045(3)
C17 0.077(4) 0.046(3) 0.036(3) 0.008(2) 0.015(3) 0.041(3)
C18 0.065(4) 0.040(3) 0.037(3) 0.014(2) 0.013(2) 0.028(3)
C19 0.084(4) 0.028(2) 0.041(3) 0.005(2) 0.013(3) 0.021(3)
C20 0.093(5) 0.044(3) 0.064(4) 0.016(3) 0.023(3) 0.034(3)
C21 0.047(3) 0.046(3) 0.030(2) 0.014(2) 0.013(2) 0.019(2)
C22 0.044(3) 0.038(3) 0.034(2) 0.016(2) 0.013(2) 0.017(2)
C23 0.046(3) 0.041(3) 0.037(2) 0.019(2) 0.016(2) 0.020(2)
C24 0.057(3) 0.046(3) 0.051(3) 0.030(2) 0.022(3) 0.031(3)
C25 0.052(3) 0.045(3) 0.040(3) 0.020(2) 0.014(2) 0.029(3)
C26 0.048(3) 0.048(3) 0.039(3) 0.017(2) 0.012(2) 0.028(2)
C27 0.054(3) 0.050(3) 0.038(3) 0.019(2) 0.014(2) 0.027(3)
C28 0.064(4) 0.064(4) 0.047(3) 0.016(3) 0.021(3) 0.034(3)
C29 0.074(4) 0.065(4) 0.059(3) 0.019(3) 0.029(3) 0.043(3)
C30 0.087(5) 0.059(3) 0.057(3) 0.023(3) 0.037(3) 0.046(3)
C31 0.077(4) 0.054(3) 0.050(3) 0.024(3) 0.026(3) 0.044(3)
C32 0.068(4) 0.054(3) 0.054(3) 0.023(3) 0.018(3) 0.033(3)
C33 0.097(5) 0.068(4) 0.058(4) 0.035(3) 0.029(3) 0.051(4)
C34 0.058(3) 0.058(3) 0.032(2) 0.020(2) 0.020(2) 0.036(3)
C35 0.054(3) 0.073(4) 0.035(3) 0.021(2) 0.014(2) 0.044(3)
C36 0.046(3) 0.085(4) 0.041(3) 0.023(3) 0.014(2) 0.039(3)
C37 0.058(4) 0.092(5) 0.046(3) 0.018(3) 0.009(3) 0.035(4)
C38 0.058(3) 0.171(5) 0.057(2) 0.035(3) 0.006(2) 0.050(3)
C39 0.058(3) 0.171(5) 0.057(2) 0.035(3) 0.006(2) 0.050(3)
C40 0.058(3) 0.171(5) 0.057(2) 0.035(3) 0.006(2) 0.050(3)
C41 0.060(4) 0.101(5) 0.042(3) 0.026(3) 0.008(3) 0.046(4)
C42 0.076(4) 0.095(5) 0.047(3) 0.037(3) 0.013(3) 0.050(4)
C43 0.094(5) 0.109(6) 0.046(3) 0.028(4) 0.022(3) 0.050(5)
C44 0.054(3) 0.050(3) 0.037(3) 0.021(2) 0.017(2) 0.032(3)
C45 0.044(3) 0.045(3) 0.048(3) 0.025(2) 0.013(2) 0.024(2)
C46 0.031(3) 0.050(3) 0.044(3) 0.017(2) 0.009(2) 0.017(2)
C47 0.041(3) 0.060(3) 0.045(3) 0.023(2) 0.009(2) 0.024(3)
C48 0.049(3) 0.087(4) 0.062(4) 0.035(3) 0.012(3) 0.043(3)
C49 0.061(4) 0.123(6) 0.078(4) 0.046(4) 0.030(4) 0.063(4)
C50 0.065(4) 0.137(6) 0.069(4) 0.054(4) 0.037(3) 0.070(5)
C51 0.060(4) 0.085(4) 0.057(3) 0.034(3) 0.025(3) 0.049(3)
C52A 0.097(6) 0.086(6) 0.096(5) 0.046(5) 0.049(4) 0.051(5)
C52B 0.097(6) 0.086(6) 0.096(5) 0.046(5) 0.049(4) 0.051(5)
C53A 0.097(6) 0.086(6) 0.096(5) 0.046(5) 0.049(4) 0.051(5)
C53B 0.097(6) 0.086(6) 0.096(5) 0.046(5) 0.049(4) 0.051(5)
C54 0.042(3) 0.041(3) 0.052(3) 0.015(2) 0.004(2) 0.015(2)
C55 0.041(3) 0.040(3) 0.046(3) 0.010(2) 0.005(2) 0.019(2)
C56 0.041(3) 0.049(3) 0.039(3) 0.004(2) 0.009(2) 0.022(2)
C57 0.050(3) 0.061(3) 0.040(3) 0.011(3) 0.006(2) 0.024(3)
C58 0.059(4) 0.080(4) 0.037(3) 0.006(3) 0.012(3) 0.032(3)
C59 0.053(4) 0.072(4) 0.049(3) -0.005(3) 0.007(3) 0.022(3)
C60 0.061(4) 0.057(4) 0.056(4) -0.011(3) 0.004(3) 0.020(3)
C61 0.044(3) 0.047(3) 0.057(3) 0.002(3) 0.009(3) 0.017(3)
C62 0.104(6) 0.048(4) 0.071(4) 0.002(3) 0.003(4) 0.032(4)
C63 0.126(9) 0.117(8) 0.153(10) 0.024(7) 0.052(8) 0.051(7)
C64 0.045(3) 0.035(2) 0.037(2) 0.019(2) 0.013(2) 0.023(2)
C65 0.040(3) 0.032(2) 0.026(2) 0.0089(18) 0.0015(18) 0.020(2)
C66 0.044(3) 0.042(3) 0.029(2) 0.0116(19) 0.006(2) 0.027(2)
C67 0.058(3) 0.051(3) 0.041(3) 0.013(2) 0.013(2) 0.039(3)
C68 0.045(3) 0.052(3) 0.031(2) 0.008(2) 0.008(2) 0.032(2)
C69 0.036(3) 0.047(3) 0.026(2) 0.005(2) 0.0043(19) 0.020(2)
C70 0.052(3) 0.055(3) 0.032(2) 0.017(2) 0.015(2) 0.031(3)
C71 0.049(3) 0.066(3) 0.029(2) 0.018(2) 0.008(2) 0.030(3)
C72 0.056(3) 0.065(4) 0.024(2) 0.008(2) 0.003(2) 0.026(3)
C73 0.060(4) 0.055(3) 0.036(3) 0.003(2) 0.010(2) 0.027(3)
C74 0.049(3) 0.047(3) 0.031(2) 0.009(2) 0.009(2) 0.027(2)
C75 0.067(4) 0.045(3) 0.036(3) 0.007(2) 0.010(2) 0.035(3)
C76 0.077(4) 0.051(3) 0.047(3) 0.016(3) 0.013(3) 0.032(3)
C77 0.042(3) 0.060(3) 0.039(3) 0.019(2) 0.008(2) 0.028(3)
C78 0.037(3) 0.049(3) 0.030(2) 0.011(2) 0.005(2) 0.023(2)
C79 0.044(3) 0.044(3) 0.030(2) 0.008(2) 0.008(2) 0.025(2)
C80 0.051(3) 0.042(3) 0.038(3) 0.009(2) 0.012(2) 0.030(2)
C81 0.058(3) 0.044(3) 0.042(3) 0.012(2) 0.015(2) 0.028(3)
C82 0.060(3) 0.049(3) 0.050(3) 0.021(2) 0.024(3) 0.032(3)
C83 0.040(3) 0.053(3) 0.047(3) 0.013(2) 0.011(2) 0.022(3)
C84 0.043(3) 0.043(3) 0.033(2) 0.005(2) 0.008(2) 0.022(2)
C85 0.046(3) 0.081(4) 0.051(3) 0.029(3) 0.011(3) 0.038(3)
C86 0.057(4) 0.079(4) 0.082(4) 0.021(4) 0.000(3) 0.042(4)
N1 0.040(2) 0.041(2) 0.034(2) 0.0101(17) 0.0079(17) 0.0129(19)
N2 0.053(3) 0.043(2) 0.030(2) 0.0096(17) 0.0095(18) 0.026(2)
N3 0.058(3) 0.072(3) 0.036(2) 0.018(2) 0.005(2) 0.038(3)
N4 0.046(2) 0.030(2) 0.0307(19) 0.0092(16) 0.0115(17) 0.0146(18)
N5 0.065(3) 0.036(2) 0.033(2) 0.0079(17) 0.010(2) 0.024(2)
N6 0.047(2) 0.045(2) 0.033(2) 0.0175(17) 0.0122(18) 0.028(2)
N7 0.052(3) 0.049(2) 0.034(2) 0.0205(18) 0.0163(19) 0.034(2)
N8 0.060(3) 0.048(2) 0.049(2) 0.026(2) 0.025(2) 0.037(2)
N9 0.053(3) 0.056(3) 0.029(2) 0.0154(18) 0.0100(19) 0.034(2)
N10 0.062(3) 0.097(4) 0.038(2) 0.034(2) 0.015(2) 0.052(3)
N11 0.035(2) 0.038(2) 0.036(2) 0.0158(17) 0.0070(16) 0.0172(18)
N12 0.038(2) 0.039(2) 0.036(2) 0.0117(17) 0.0083(17) 0.0197(18)
N13 0.058(3) 0.091(4) 0.052(3) 0.043(3) 0.031(2) 0.050(3)
N14 0.039(2) 0.044(2) 0.035(2) 0.0064(18) 0.0041(18) 0.0149(19)
N15 0.054(3) 0.039(2) 0.056(3) 0.006(2) 0.003(2) 0.015(2)
N16 0.040(2) 0.049(2) 0.0296(19) 0.0110(17) 0.0062(17) 0.0280(19)
N17 0.050(3) 0.048(2) 0.0294(19) 0.0123(17) 0.0093(18) 0.031(2)
N18 0.053(3) 0.042(2) 0.036(2) 0.0034(18) 0.0101(19) 0.028(2)
N19 0.040(2) 0.047(2) 0.0309(19) 0.0116(17) 0.0080(17) 0.0253(19)
N20 0.042(2) 0.058(3) 0.037(2) 0.0196(19) 0.0109(18) 0.029(2)
O1 0.0372(18) 0.0356(17) 0.0328(16) 0.0125(13) 0.0114(13) 0.0160(14)
O2 0.0375(17) 0.0324(16) 0.0320(16) 0.0131(13) 0.0068(13) 0.0183(14)
O3 0.0377(18) 0.0405(17) 0.0320(16) 0.0146(13) 0.0088(13) 0.0199(15)
O4 0.0344(16) 0.0309(15) 0.0191(13) 0.0088(11) 0.0039(12) 0.0212(13)
O5 0.0302(16) 0.0280(15) 0.0242(14) 0.0081(12) 0.0060(12) 0.0138(13)
O6 0.0285(15) 0.0242(14) 0.0234(13) 0.0081(11) 0.0079(11) 0.0148(12)
Fe1 0.0483(4) 0.0329(4) 0.0273(3) 0.0086(3) 0.0047(3) 0.0192(3)
Fe2 0.0433(4) 0.0391(4) 0.0290(3) 0.0149(3) 0.0074(3) 0.0208(3)
Fe3 0.0368(4) 0.0365(4) 0.0333(4) 0.0152(3) 0.0088(3) 0.0200(3)
Fe4 0.0428(4) 0.0408(4) 0.0322(4) 0.0134(3) 0.0125(3) 0.0257(3)
C87 0.075(3) 0.112(4) 0.143(5) 0.042(3) 0.025(3) 0.048(3)
C88 0.075(3) 0.112(4) 0.143(5) 0.042(3) 0.025(3) 0.048(3)
C89 0.065(5) 0.163(9) 0.140(8) 0.084(7) 0.041(5) 0.066(6)
N21 0.075(3) 0.112(4) 0.143(5) 0.042(3) 0.025(3) 0.048(3)
O7 0.071(4) 0.148(6) 0.149(6) 0.038(5) 0.020(4) 0.049(4)
C90A 0.069(4) 0.132(9) 0.081(6) 0.056(6) 0.014(4) 0.033(5)
C90B 0.069(4) 0.132(9) 0.081(6) 0.056(6) 0.014(4) 0.033(5)
C91A 0.069(4) 0.132(9) 0.081(6) 0.056(6) 0.014(4) 0.033(5)
C91B 0.069(4) 0.132(9) 0.081(6) 0.056(6) 0.014(4) 0.033(5)
C92 0.053(3) 0.116(5) 0.085(4) 0.057(4) 0.017(3) 0.038(3)
N22A 0.053(3) 0.116(5) 0.085(4) 0.057(4) 0.017(3) 0.038(3)
N22B 0.053(3) 0.116(5) 0.085(4) 0.057(4) 0.017(3) 0.038(3)
O8 0.052(3) 0.139(5) 0.110(4) 0.072(4) 0.034(3) 0.046(3)
B1 0.149(3) 0.133(3) 0.289(5) 0.067(3) 0.036(3) 0.073(3)
F1 0.149(3) 0.133(3) 0.289(5) 0.067(3) 0.036(3) 0.073(3)
F2 0.149(3) 0.133(3) 0.289(5) 0.067(3) 0.036(3) 0.073(3)
F3 0.149(3) 0.133(3) 0.289(5) 0.067(3) 0.036(3) 0.073(3)
F4 0.149(3) 0.133(3) 0.289(5) 0.067(3) 0.036(3) 0.073(3)
B2 0.0935(15) 0.1374(19) 0.0755(12) 0.0503(13) 0.0261(11) 0.0679(14)
F5 0.0935(15) 0.1374(19) 0.0755(12) 0.0503(13) 0.0261(11) 0.0679(14)
F6 0.0935(15) 0.1374(19) 0.0755(12) 0.0503(13) 0.0261(11) 0.0679(14)
F7 0.0935(15) 0.1374(19) 0.0755(12) 0.0503(13) 0.0261(11) 0.0679(14)
F8 0.0935(15) 0.1374(19) 0.0755(12) 0.0503(13) 0.0261(11) 0.0679(14)

loop_
_atom_type_symbol
_atom_type_description
_atom_type_scat_dispersion_real
_atom_type_scat_dispersion_imag
_atom_type_scat_source
C C 0.0033 0.0016 'International Tables Vol C Tables 4.2.6.8 and 6.1.1.4'
H H 0.0000 0.0000 'International Tables Vol C Tables 4.2.6.8 and 6.1.1.4'
N N 0.0061 0.0033 'International Tables Vol C Tables 4.2.6.8 and 6.1.1.4'
O O 0.0106 0.0060 'International Tables Vol C Tables 4.2.6.8 and 6.1.1.4'
B B 0.0013 0.0007 'International Tables Vol C Tables 4.2.6.8 and 6.1.1.4'
F F 0.0171 0.0103 'International Tables Vol C Tables 4.2.6.8 and 6.1.1.4'
Fe Fe 0.3463 0.8444 'International Tables Vol C Tables 4.2.6.8 and 6.1.1.4'

loop_
_geom_angle_atom_site_label_1
_geom_angle_atom_site_label_2
_geom_angle_atom_site_label_3
_geom_angle
C2 C1 N1 107.7(4)
C2 C1 H1A 110.2
N1 C1 H1A 110.2
C2 C1 H1B 110.2
N1 C1 H1B 110.2
H1A C1 H1B 108.5
N2 C2 N3 113.3(5)
N2 C2 C1 121.3(4)
N3 C2 C1 125.4(5)
C4 C3 N2 132.6(5)
C4 C3 C8 119.3(5)
N2 C3 C8 108.1(5)
C3 C4 C5 118.4(5)
C3 C4 H4 120.8
C5 C4 H4 120.8
C4 C5 C6 120.6(6)
C4 C5 H5 119.7
C6 C5 H5 119.7
C7 C6 C5 122.5(5)
C7 C6 H6 118.7
C5 C6 H6 118.7
C6 C7 C8 116.1(6)
C6 C7 H7 121.9
C8 C7 H7 121.9
N3 C8 C7 130.4(5)
N3 C8 C3 106.5(4)
C7 C8 C3 123.1(5)
N3 C9 C10 111.5(6)
N3 C9 H9A 109.3
C10 C9 H9A 109.3
N3 C9 H9B 109.3
C10 C9 H9B 109.3
H9A C9 H9B 108.0
C9 C10 H10A 109.5
C9 C10 H10B 109.5
H10A C10 H10B 109.5
C9 C10 H10C 109.5
H10A C10 H10C 109.5
H10B C10 H10C 109.5
N1 C11 C12 110.3(4)
N1 C11 H11A 109.6
C12 C11 H11A 109.6
N1 C11 H11B 109.6
C12 C11 H11B 109.6
H11A C11 H11B 108.1
N4 C12 N5 112.1(5)
N4 C12 C11 123.1(4)
N5 C12 C11 124.7(4)
C14 C13 N4 131.3(4)
C14 C13 C18 120.8(5)
N4 C13 C18 107.8(4)
C13 C14 C15 117.5(5)
C13 C14 H14 121.3
C15 C14 H14 121.3
C14 C15 C16 120.5(5)
C14 C15 H15 119.8
C16 C15 H15 119.8
C17 C16 C15 122.5(5)
C17 C16 H16 118.7
C15 C16 H16 118.7
C16 C17 C18 117.2(5)
C16 C17 H17 121.4
C18 C17 H17 121.4
N5 C18 C17 132.5(5)
N5 C18 C13 106.0(4)
C17 C18 C13 121.4(5)
N5 C19 C20 111.2(5)
N5 C19 H19A 109.4
C20 C19 H19A 109.4
N5 C19 H19B 109.4
C20 C19 H19B 109.4
H19A C19 H19B 108.0
C19 C20 H20A 109.5
C19 C20 H20B 109.5
H20A C20 H20B 109.5
C19 C20 H20C 109.5
H20A C20 H20C 109.5
H20B C20 H20C 109.5
N1 C21 C22 108.4(4)
N1 C21 H21A 110.0
C22 C21 H21A 110.0
N1 C21 H21B 110.0
C22 C21 H21B 110.0
H21A C21 H21B 108.4
O1 C22 C21 110.7(4)
O1 C22 C23 110.6(4)
C21 C22 C23 108.7(4)
O1 C22 H22 108.9
C21 C22 H22 108.9
C23 C22 H22 108.9
N6 C23 C22 109.4(4)
N6 C23 H23A 109.8
C22 C23 H23A 109.8
N6 C23 H23B 109.8
C22 C23 H23B 109.8
H23A C23 H23B 108.2
N6 C24 C25 109.1(4)
N6 C24 H24A 109.9
C25 C24 H24A 109.9
N6 C24 H24B 109.9
C25 C24 H24B 109.9
H24A C24 H24B 108.3
N7 C25 N8 113.8(4)
N7 C25 C24 121.9(4)
N8 C25 C24 124.2(4)
C27 C26 N7 131.3(5)
C27 C26 C31 120.2(5)
N7 C26 C31 108.5(4)
C26 C27 C28 118.3(5)
C26 C27 H27 120.9
C28 C27 H27 120.9
C27 C28 C29 120.5(5)
C27 C28 H28 119.8
C29 C28 H28 119.8
C30 C29 C28 122.8(5)
C30 C29 H29 118.6
C28 C29 H29 118.6
C29 C30 C31 114.9(5)
C29 C30 H30 122.6
C31 C30 H30 122.6
C26 C31 C30 123.3(5)
C26 C31 N8 106.8(4)
C30 C31 N8 129.9(5)
N8 C32 C33 112.9(5)
N8 C32 H32A 109.0
C33 C32 H32A 109.0
N8 C32 H32B 109.0
C33 C32 H32B 109.0
H32A C32 H32B 107.8
C32 C33 H33A 109.5
C32 C33 H33B 109.5
H33A C33 H33B 109.5
C32 C33 H33C 109.5
H33A C33 H33C 109.5
H33B C33 H33C 109.5
N6 C34 C35 107.0(4)
N6 C34 H34A 110.3
C35 C34 H34A 110.3
N6 C34 H34B 110.3
C35 C34 H34B 110.3
H34A C34 H34B 108.6
N9 C35 N10 113.1(5)
N9 C35 C34 120.6(4)
N10 C35 C34 126.2(5)
N9 C36 C41 108.7(5)
N9 C36 C37 131.5(5)
C41 C36 C37 119.8(5)
C38 C37 C36 118.5(6)
C38 C37 H37 120.8
C36 C37 H37 120.8
C37 C38 C39 122.3(7)
C37 C38 H38 118.8
C39 C38 H38 118.8
C40 C39 C38 118.5(7)
C40 C39 H39 120.7
C38 C39 H39 120.7
C41 C40 C39 119.0(6)
C41 C40 H40 120.5
C39 C40 H40 120.5
C40 C41 N10 132.2(6)
C40 C41 C36 121.8(6)
N10 C41 C36 106.0(5)
N10 C42 C43 110.5(5)
N10 C42 H42A 109.6
C43 C42 H42A 109.6
N10 C42 H42B 109.6
C43 C42 H42B 109.6
H42A C42 H42B 108.1
C42 C43 H43A 109.5
C42 C43 H43B 109.5
H43A C43 H43B 109.5
C42 C43 H43C 109.5
H43A C43 H43C 109.5
H43B C43 H43C 109.5
N11 C44 C45 106.1(4)
N11 C44 H44A 110.5
C45 C44 H44A 110.5
N11 C44 H44B 110.5
C45 C44 H44B 110.5
H44A C44 H44B 108.7
N12 C45 N13 113.3(4)
N12 C45 C44 121.0(4)
N13 C45 C44 125.8(4)
C47 C46 N12 132.0(5)
C47 C46 C51 120.2(5)
N12 C46 C51 107.8(4)
C46 C47 C48 118.2(5)
C46 C47 H47 120.9
C48 C47 H47 120.9
C49 C48 C47 121.3(5)
C49 C48 H48 119.3
C47 C48 H48 119.3
C48 C49 C50 122.6(6)
C48 C49 H49 118.7
C50 C49 H49 118.7
C49 C50 C51 116.5(6)
C49 C50 H50 121.8
C51 C50 H50 121.8
N13 C51 C50 133.1(5)
N13 C51 C46 105.8(4)
C50 C51 C46 121.1(5)
C53A C52A N13 117(4)
C53A C52A H52A 108.1
N13 C52A H52A 108.1
C53A C52A H52B 108.1
N13 C52A H52B 108.1
H52A C52A H52B 107.3
C53B C52B N13 105.0(8)
C53B C52B H52C 110.7
N13 C52B H52C 110.7
C53B C52B H52D 110.7
N13 C52B H52D 110.7
H52C C52B H52D 108.8
C52A C53A H53A 109.5
C52A C53A H53B 109.5
H53A C53A H53B 109.5
C52A C53A H53C 109.5
H53A C53A H53C 109.5
H53B C53A H53C 109.5
C52B C53B H53D 109.5
C52B C53B H53E 109.5
H53D C53B H53E 109.5
C52B C53B H53F 109.5
H53D C53B H53F 109.5
H53E C53B H53F 109.5
N11 C54 C55 110.7(4)
N11 C54 H54A 109.5
C55 C54 H54A 109.5
N11 C54 H54B 109.5
C55 C54 H54B 109.5
H54A C54 H54B 108.1
N14 C55 N15 112.8(4)
N14 C55 C54 122.6(4)
N15 C55 C54 124.5(5)
C57 C56 C61 121.5(5)
C57 C56 N14 130.9(5)
C61 C56 N14 107.6(5)
C56 C57 C58 117.9(6)
C56 C57 H57 121.0
C58 C57 H57 121.0
C57 C58 C59 120.4(6)
C57 C58 H58 119.8
C59 C58 H58 119.8
C60 C59 C58 123.3(6)
C60 C59 H59 118.3
C58 C59 H59 118.3
C59 C60 C61 116.4(6)
C59 C60 H60 121.8
C61 C60 H60 121.8
N15 C61 C60 132.3(6)
N15 C61 C56 107.4(5)
C60 C61 C56 120.4(6)
C63 C62 N15 116.8(8)
C63 C62 H62A 108.1
N15 C62 H62A 108.1
C63 C62 H62B 108.1
N15 C62 H62B 108.1
H62A C62 H62B 107.3
C62 C63 H63A 109.5
C62 C63 H63B 109.5
H63A C63 H63B 109.5
C62 C63 H63C 109.5
H63A C63 H63C 109.5
H63B C63 H63C 109.5
N11 C64 C65 109.7(4)
N11 C64 H64A 109.7
C65 C64 H64A 109.7
N11 C64 H64B 109.7
C65 C64 H64B 109.7
H64A C64 H64B 108.2
O2 C65 C66 109.2(4)
O2 C65 C64 111.0(3)
C66 C65 C64 107.1(4)
O2 C65 H65 109.8
C66 C65 H65 109.8
C64 C65 H65 109.8
N16 C66 C65 110.2(3)
N16 C66 H66A 109.6
C65 C66 H66A 109.6
N16 C66 H66B 109.6
C65 C66 H66B 109.6
H66A C66 H66B 108.1
N16 C67 C68 110.0(4)
N16 C67 H67A 109.7
C68 C67 H67A 109.7
N16 C67 H67B 109.7
C68 C67 H67B 109.7
H67A C67 H67B 108.2
N17 C68 N18 113.4(4)
N17 C68 C67 122.5(4)
N18 C68 C67 123.9(4)
C70 C69 C74 121.3(4)
C70 C69 N17 131.5(4)
C74 C69 N17 107.2(4)
C69 C70 C71 116.8(5)
C69 C70 H70 121.6
C71 C70 H70 121.6
C70 C71 C72 122.0(5)
C70 C71 H71 119.0
C72 C71 H71 119.0
C73 C72 C71 121.9(5)
C73 C72 H72 119.0
C71 C72 H72 119.0
C72 C73 C74 116.6(5)
C72 C73 H73 121.7
C74 C73 H73 121.7
N18 C74 C73 131.8(5)
N18 C74 C69 106.7(4)
C73 C74 C69 121.4(5)
N18 C75 C76 110.8(4)
N18 C75 H75A 109.5
C76 C75 H75A 109.5
N18 C75 H75B 109.5
C76 C75 H75B 109.5
H75A C75 H75B 108.1
C75 C76 H76A 109.5
C75 C76 H76B 109.5
H76A C76 H76B 109.5
C75 C76 H76C 109.5
H76A C76 H76C 109.5
H76B C76 H76C 109.5
N16 C77 C78 107.0(4)
N16 C77 H77A 110.3
C78 C77 H77A 110.3
N16 C77 H77B 110.3
C78 C77 H77B 110.3
H77A C77 H77B 108.6
N19 C78 N20 112.8(4)
N19 C78 C77 121.3(4)
N20 C78 C77 125.9(4)
C80 C79 N19 132.0(4)
C80 C79 C84 119.2(4)
N19 C79 C84 108.8(4)
C81 C80 C79 117.6(5)
C81 C80 H80 121.2
C79 C80 H80 121.2
C80 C81 C82 122.0(5)
C80 C81 H81 119.0
C82 C81 H81 119.0
C83 C82 C81 121.0(5)
C83 C82 H82 119.5
C81 C82 H82 119.5
C82 C83 C84 116.6(5)
C82 C83 H83 121.7
C84 C83 H83 121.7
C83 C84 N20 130.8(5)
C83 C84 C79 123.5(5)
N20 C84 C79 105.6(4)
N20 C85 C86 111.8(5)
N20 C85 H85A 109.3
C86 C85 H85A 109.3
N20 C85 H85B 109.3
C86 C85 H85B 109.3
H85A C85 H85B 107.9
C85 C86 H86A 109.5
C85 C86 H86B 109.5
H86A C86 H86B 109.5
C85 C86 H86C 109.5
H86A C86 H86C 109.5
H86B C86 H86C 109.5
C21 N1 C1 111.3(4)
C21 N1 C11 111.2(4)
C1 N1 C11 112.3(4)
C21 N1 Fe1 103.0(3)
C1 N1 Fe1 106.7(3)
C11 N1 Fe1 111.8(3)
C2 N2 C3 106.4(4)
C2 N2 Fe1 114.6(3)
C3 N2 Fe1 138.9(4)
C2 N3 C8 105.7(4)
C2 N3 C9 128.9(5)
C8 N3 C9 125.4(4)
C12 N4 C13 106.4(4)
C12 N4 Fe1 116.1(3)
C13 N4 Fe1 137.1(3)
C12 N5 C18 107.7(4)
C12 N5 C19 126.5(5)
C18 N5 C19 125.8(4)
C23 N6 C34 115.1(4)
C23 N6 C24 110.5(4)
C34 N6 C24 109.0(4)
C23 N6 Fe2 102.4(3)
C34 N6 Fe2 107.2(3)
C24 N6 Fe2 112.5(3)
C25 N7 C26 105.7(4)
C25 N7 Fe2 117.5(3)
C26 N7 Fe2 135.5(3)
C25 N8 C31 105.0(4)
C25 N8 C32 128.8(4)
C31 N8 C32 126.2(4)
C35 N9 C36 106.0(4)
C35 N9 Fe2 116.4(3)
C36 N9 Fe2 137.7(3)
C35 N10 C41 106.2(4)
C35 N10 C42 128.2(5)
C41 N10 C42 125.5(5)
C44 N11 C54 110.3(4)
C44 N11 C64 112.5(4)
C54 N11 C64 112.8(4)
C44 N11 Fe3 107.6(3)
C54 N11 Fe3 111.3(3)
C64 N11 Fe3 102.1(3)
C45 N12 C46 106.2(4)
C45 N12 Fe3 115.2(3)
C46 N12 Fe3 137.6(3)
C45 N13 C51 106.9(4)
C45 N13 C52A 122(3)
C51 N13 C52A 126(3)
C45 N13 C52B 127.2(5)
C51 N13 C52B 125.4(5)
C52A N13 C52B 27(2)
C55 N14 C56 105.7(4)
C55 N14 Fe3 116.9(3)
C56 N14 Fe3 137.3(3)
C61 N15 C55 106.5(4)
C61 N15 C62 127.2(5)
C55 N15 C62 126.0(5)
C77 N16 C66 112.1(4)
C77 N16 C67 113.1(4)
C66 N16 C67 110.2(4)
C77 N16 Fe4 106.3(3)
C66 N16 Fe4 102.4(3)
C67 N16 Fe4 112.2(3)
C68 N17 C69 106.1(4)
C68 N17 Fe4 116.5(3)
C69 N17 Fe4 136.5(3)
C68 N18 C74 106.5(4)
C68 N18 C75 127.0(4)
C74 N18 C75 126.2(4)
C78 N19 C79 106.0(4)
C78 N19 Fe4 113.4(3)
C79 N19 Fe4 140.0(3)
C78 N20 C84 106.7(4)
C78 N20 C85 128.0(4)
C84 N20 C85 125.3(4)
C22 O1 Fe2 116.1(2)
C22 O1 Fe1 117.4(3)
Fe2 O1 Fe1 125.25(15)
C65 O2 Fe4 118.3(3)
C65 O2 Fe3 115.5(2)
Fe4 O2 Fe3 124.77(14)
Fe3 O3 Fe2 136.46(18)
Fe4 O4 Fe2 131.09(14)
Fe4 O5 Fe1 127.42(15)
Fe1 O6 Fe3 130.63(14)
O6 Fe1 O5 102.10(12)
O6 Fe1 O1 102.35(12)
O5 Fe1 O1 87.49(12)
O6 Fe1 N4 90.32(13)
O5 Fe1 N4 167.57(14)
O1 Fe1 N4 90.32(13)
O6 Fe1 N2 103.81(14)
O5 Fe1 N2 90.62(13)
O1 Fe1 N2 153.57(15)
N4 Fe1 N2 85.89(15)
O6 Fe1 N1 168.14(13)
O5 Fe1 N1 89.75(13)
O1 Fe1 N1 78.52(13)
N4 Fe1 N1 77.83(15)
N2 Fe1 N1 75.11(15)
O3 Fe2 O1 106.77(13)
O3 Fe2 O4 94.20(13)
O1 Fe2 O4 83.24(12)
O3 Fe2 N7 104.62(14)
O1 Fe2 N7 84.27(14)
O4 Fe2 N7 159.78(14)
O3 Fe2 N9 99.98(15)
O1 Fe2 N9 153.19(15)
O4 Fe2 N9 93.09(13)
N7 Fe2 N9 90.92(15)
O3 Fe2 N6 173.63(14)
O1 Fe2 N6 79.59(13)
O4 Fe2 N6 86.13(12)
N7 Fe2 N6 76.00(14)
N9 Fe2 N6 73.66(15)
O3 Fe3 O6 95.24(13)
O3 Fe3 O2 107.42(13)
O6 Fe3 O2 83.58(11)
O3 Fe3 N14 103.63(15)
O6 Fe3 N14 159.82(14)
O2 Fe3 N14 84.00(14)
O3 Fe3 N12 100.16(14)
O6 Fe3 N12 93.14(13)
O2 Fe3 N12 152.40(13)
N14 Fe3 N12 90.54(15)
O3 Fe3 N11 172.53(14)
O6 Fe3 N11 85.83(12)
O2 Fe3 N11 80.04(12)
N14 Fe3 N11 76.39(15)
N12 Fe3 N11 72.39(14)
O4 Fe4 O5 103.10(12)
O4 Fe4 O2 101.16(12)
O5 Fe4 O2 87.92(12)
O4 Fe4 N17 90.38(13)
O5 Fe4 N17 166.46(13)
O2 Fe4 N17 90.80(14)
O4 Fe4 N19 104.66(13)
O5 Fe4 N19 90.46(13)
O2 Fe4 N19 153.81(13)
N17 Fe4 N19 84.76(15)
O4 Fe4 N16 167.74(13)
O5 Fe4 N16 89.16(13)
O2 Fe4 N16 78.66(13)
N17 Fe4 N16 77.38(14)
N19 Fe4 N16 75.18(14)
N21 C87 H87A 109.5
N21 C87 H87B 109.5
H87A C87 H87B 109.5
N21 C87 H87C 109.5
H87A C87 H87C 109.5
H87B C87 H87C 109.5
N21 C88 H88A 109.5
N21 C88 H88B 109.5
H88A C88 H88B 109.5
N21 C88 H88C 109.5
H88A C88 H88C 109.5
H88B C88 H88C 109.5
O7 C89 N21 131.8(9)
O7 C89 H89 114.1
N21 C89 H89 114.1
C89 N21 C88 121.8(8)
C89 N21 C87 125.7(8)
C88 N21 C87 112.4(8)
N22A C90A H90A 109.5
N22A C90A H90B 109.5
H90A C90A H90B 109.5
N22A C90A H90C 109.5
H90A C90A H90C 109.5
H90B C90A H90C 109.5
N22B C90B H90D 109.5
N22B C90B H90E 109.5
H90D C90B H90E 109.5
N22B C90B H90F 109.5
H90D C90B H90F 109.5
H90E C90B H90F 109.5
N22A C91A H91A 109.5
N22A C91A H91B 109.5
H91A C91A H91B 109.5
N22A C91A H91C 109.5
H91A C91A H91C 109.5
H91B C91A H91C 109.5
N22B C91B H91D 109.5
N22B C91B H91E 109.5
H91D C91B H91E 109.5
N22B C91B H91F 109.5
H91D C91B H91F 109.5
H91E C91B H91F 109.5
O8 C92 N22B 123.6(8)
O8 C92 N22A 125.9(14)
N22B C92 N22A 28.2(14)
O8 C92 H92 117.0
N22B C92 H92 111.1
N22A C92 H92 117.0
O8 C92 H92A 118.2
N22B C92 H92A 118.2
N22A C92 H92A 108.2
H92 C92 H92A 30.3
C91A N22A C92 126(3)
C91A N22A C90A 106(2)
C92 N22A C90A 128(3)
C92 N22B C90B 122.5(9)
C92 N22B C91B 120.5(8)
C90B N22B C91B 116.9(8)
F2 B1 F1 114.8(18)
F2 B1 F3 98.2(17)
F1 B1 F3 107(2)
F2 B1 F4 112(2)
F1 B1 F4 114.5(18)
F3 B1 F4 108.3(16)
F6 B2 F7 110.3(8)
F6 B2 F5 109.4(8)
F7 B2 F5 109.1(7)
F6 B2 F8 112.8(7)
F7 B2 F8 110.2(8)
F5 B2 F8 104.9(8)

loop_
_geom_bond_atom_site_label_1
_geom_bond_atom_site_label_2
_geom_bond_distance
C1 C2 1.470(7)
C1 N1 1.486(7)
C1 H1A 0.9900
C1 H1B 0.9900
C2 N2 1.304(6)
C2 N3 1.354(6)
C3 C4 1.374(7)
C3 N2 1.385(6)
C3 C8 1.396(7)
C4 C5 1.384(7)
C4 H4 0.9500
C5 C6 1.398(9)
C5 H5 0.9500
C6 C7 1.348(9)
C6 H6 0.9500
C7 C8 1.394(7)
C7 H7 0.9500
C8 N3 1.391(7)
C9 N3 1.451(8)
C9 C10 1.472(11)
C9 H9A 0.9900
C9 H9B 0.9900
C10 H10A 0.9800
C10 H10B 0.9800
C10 H10C 0.9800
C11 N1 1.490(6)
C11 C12 1.498(7)
C11 H11A 0.9900
C11 H11B 0.9900
C12 N4 1.312(6)
C12 N5 1.340(6)
C13 C14 1.382(7)
C13 N4 1.394(6)
C13 C18 1.396(6)
C14 C15 1.390(7)
C14 H14 0.9500
C15 C16 1.397(7)
C15 H15 0.9500
C16 C17 1.350(8)
C16 H16 0.9500
C17 C18 1.391(7)
C17 H17 0.9500
C18 N5 1.375(7)
C19 N5 1.484(6)
C19 C20 1.516(8)
C19 H19A 0.9900
C19 H19B 0.9900
C20 H20A 0.9800
C20 H20B 0.9800
C20 H20C 0.9800
C21 N1 1.486(6)
C21 C22 1.505(7)
C21 H21A 0.9900
C21 H21B 0.9900
C22 O1 1.447(5)
C22 C23 1.507(6)
C22 H22 1.0000
C23 N6 1.466(6)
C23 H23A 0.9900
C23 H23B 0.9900
C24 N6 1.486(6)
C24 C25 1.500(7)
C24 H24A 0.9900
C24 H24B 0.9900
C25 N7 1.323(6)
C25 N8 1.350(6)
C26 C27 1.367(7)
C26 N7 1.387(6)
C26 C31 1.392(7)
C27 C28 1.383(7)
C27 H27 0.9500
C28 C29 1.399(8)
C28 H28 0.9500
C29 C30 1.377(8)
C29 H29 0.9500
C30 C31 1.396(7)
C30 H30 0.9500
C31 N8 1.407(7)
C32 N8 1.440(7)
C32 C33 1.499(8)
C32 H32A 0.9900
C32 H32B 0.9900
C33 H33A 0.9800
C33 H33B 0.9800
C33 H33C 0.9800
C34 N6 1.469(6)
C34 C35 1.477(8)
C34 H34A 0.9900
C34 H34B 0.9900
C35 N9 1.308(6)
C35 N10 1.349(7)
C36 N9 1.383(7)
C36 C41 1.391(7)
C36 C37 1.426(8)
C37 C38 1.359(9)
C37 H37 0.9500
C38 C39 1.423(10)
C38 H38 0.9500
C39 C40 1.415(11)
C39 H39 0.9500
C40 C41 1.381(9)
C40 H40 0.9500
C41 N10 1.390(8)
C42 N10 1.474(7)
C42 C43 1.515(10)
C42 H42A 0.9900
C42 H42B 0.9900
C43 H43A 0.9800
C43 H43B 0.9800
C43 H43C 0.9800
C44 N11 1.465(6)
C44 C45 1.489(7)
C44 H44A 0.9900
C44 H44B 0.9900
C45 N12 1.309(6)
C45 N13 1.338(6)
C46 C47 1.371(7)
C46 N12 1.386(6)
C46 C51 1.411(7)
C47 C48 1.385(8)
C47 H47 0.9500
C48 C49 1.365(8)
C48 H48 0.9500
C49 C50 1.373(9)
C49 H49 0.9500
C50 C51 1.402(8)
C50 H50 0.9500
C51 N13 1.380(7)
C52A C53A 1.49(2)
C52A N13 1.53(2)
C52A H52A 0.9900
C52A H52B 0.9900
C52B C53B 1.484(13)
C52B N13 1.536(9)
C52B H52C 0.9900
C52B H52D 0.9900
C53A H53A 0.9800
C53A H53B 0.9800
C53A H53C 0.9800
C53B H53D 0.9800
C53B H53E 0.9800
C53B H53F 0.9800
C54 N11 1.465(6)
C54 C55 1.480(7)
C54 H54A 0.9900
C54 H54B 0.9900
C55 N14 1.317(6)
C55 N15 1.367(6)
C56 C57 1.363(7)
C56 C61 1.403(7)
C56 N14 1.407(6)
C57 C58 1.367(8)
C57 H57 0.9500
C58 C59 1.386(9)
C58 H58 0.9500
C59 C60 1.350(9)
C59 H59 0.9500
C60 C61 1.397(8)
C60 H60 0.9500
C61 N15 1.364(7)
C62 C63 1.367(12)
C62 N15 1.464(8)
C62 H62A 0.9900
C62 H62B 0.9900
C63 H63A 0.9800
C63 H63B 0.9800
C63 H63C 0.9800
C64 N11 1.482(6)
C64 C65 1.510(6)
C64 H64A 0.9900
C64 H64B 0.9900
C65 O2 1.435(5)
C65 C66 1.509(6)
C65 H65 1.0000
C66 N16 1.469(6)
C66 H66A 0.9900
C66 H66B 0.9900
C67 N16 1.487(6)
C67 C68 1.510(7)
C67 H67A 0.9900
C67 H67B 0.9900
C68 N17 1.308(6)
C68 N18 1.340(6)
C69 C70 1.377(7)
C69 C74 1.401(7)
C69 N17 1.402(6)
C70 C71 1.380(7)
C70 H70 0.9500
C71 C72 1.385(8)
C71 H71 0.9500
C72 C73 1.370(8)
C72 H72 0.9500
C73 C74 1.390(7)
C73 H73 0.9500
C74 N18 1.382(6)
C75 N18 1.460(6)
C75 C76 1.512(8)
C75 H75A 0.9900
C75 H75B 0.9900
C76 H76A 0.9800
C76 H76B 0.9800
C76 H76C 0.9800
C77 N16 1.466(6)
C77 C78 1.476(7)
C77 H77A 0.9900
C77 H77B 0.9900
C78 N19 1.317(6)
C78 N20 1.355(6)
C79 C80 1.385(7)
C79 N19 1.387(6)
C79 C84 1.403(7)
C80 C81 1.384(7)
C80 H80 0.9500
C81 C82 1.398(7)
C81 H81 0.9500
C82 C83 1.376(7)
C82 H82 0.9500
C83 C84 1.377(7)
C83 H83 0.9500
C84 N20 1.392(6)
C85 N20 1.463(6)
C85 C86 1.547(9)
C85 H85A 0.9900
C85 H85B 0.9900
C86 H86A 0.9800
C86 H86B 0.9800
C86 H86C 0.9800
N1 Fe1 2.266(4)
N2 Fe1 2.157(4)
N4 Fe1 2.111(4)
N6 Fe2 2.304(4)
N7 Fe2 2.134(4)
N9 Fe2 2.134(4)
N11 Fe3 2.301(4)
N12 Fe3 2.149(4)
N14 Fe3 2.122(4)
N16 Fe4 2.271(4)
N17 Fe4 2.117(4)
N19 Fe4 2.157(4)
O1 Fe2 2.005(3)
O1 Fe1 2.016(3)
O2 Fe4 2.008(3)
O2 Fe3 2.024(3)
O3 Fe3 1.805(3)
O3 Fe2 1.812(3)
O4 Fe4 1.897(3)
O4 Fe2 2.035(3)
O5 Fe4 1.903(3)
O5 Fe1 1.910(3)
O6 Fe1 1.895(3)
O6 Fe3 2.014(3)
C87 N21 1.451(10)
C87 H87A 0.9800
C87 H87B 0.9800
C87 H87C 0.9800
C88 N21 1.432(11)
C88 H88A 0.9800
C88 H88B 0.9800
C88 H88C 0.9800
C89 O7 1.217(9)
C89 N21 1.258(11)
C89 H89 0.9500
C90A N22A 1.41(4)
C90A H90A 0.9800
C90A H90B 0.9800
C90A H90C 0.9800
C90B N22B 1.393(14)
C90B H90D 0.9800
C90B H90E 0.9800
C90B H90F 0.9800
C91A N22A 1.36(4)
C91A H91A 0.9800
C91A H91B 0.9800
C91A H91C 0.9800
C91B N22B 1.471(14)
C91B H91D 0.9800
C91B H91E 0.9800
C91B H91F 0.9800
C92 O8 1.206(8)
C92 N22B 1.329(9)
C92 N22A 1.358(17)
C92 H92 0.9500
C92 H92A 0.9500
B1 F2 1.26(2)
B1 F1 1.28(2)
B1 F3 1.36(3)
B1 F4 1.37(2)
B2 F6 1.332(10)
B2 F7 1.376(11)
B2 F5 1.407(12)
B2 F8 1.413(10)

loop_
_geom_torsion_atom_site_label_1
_geom_torsion_atom_site_label_2
_geom_torsion_atom_site_label_3
_geom_torsion_atom_site_label_4
_geom_torsion
N1 C1 C2 N2 -30.3(7)
N1 C1 C2 N3 151.3(5)
N2 C3 C4 C5 177.0(5)
C8 C3 C4 C5 0.6(7)
C3 C4 C5 C6 0.0(7)
C4 C5 C6 C7 -0.3(9)
C5 C6 C7 C8 -0.1(9)
C6 C7 C8 N3 -176.0(6)
C6 C7 C8 C3 0.8(9)
C4 C3 C8 N3 176.4(4)
N2 C3 C8 N3 -0.8(5)
C4 C3 C8 C7 -1.1(8)
N2 C3 C8 C7 -178.2(5)
N1 C11 C12 N4 -7.7(7)
N1 C11 C12 N5 175.2(4)
N4 C13 C14 C15 -176.5(5)
C18 C13 C14 C15 1.2(7)
C13 C14 C15 C16 -1.1(7)
C14 C15 C16 C17 0.4(8)
C15 C16 C17 C18 0.4(8)
C16 C17 C18 N5 175.6(5)
C16 C17 C18 C13 -0.3(8)
C14 C13 C18 N5 -177.3(4)
N4 C13 C18 N5 0.8(5)
C14 C13 C18 C17 -0.5(7)
N4 C13 C18 C17 177.7(4)
N1 C21 C22 O1 46.8(5)
N1 C21 C22 C23 168.4(4)
O1 C22 C23 N6 -51.2(5)
C21 C22 C23 N6 -172.8(4)
N6 C24 C25 N7 20.5(7)
N6 C24 C25 N8 -162.0(5)
N7 C26 C27 C28 176.1(5)
C31 C26 C27 C28 -3.8(8)
C26 C27 C28 C29 3.3(8)
C27 C28 C29 C30 -0.5(10)
C28 C29 C30 C31 -1.7(9)
C27 C26 C31 C30 1.7(9)
N7 C26 C31 C30 -178.3(5)
C27 C26 C31 N8 -178.5(5)
N7 C26 C31 N8 1.6(6)
C29 C30 C31 C26 1.1(9)
C29 C30 C31 N8 -178.7(6)
N6 C34 C35 N9 29.1(6)
N6 C34 C35 N10 -150.8(5)
N9 C36 C37 C38 -177.8(7)
C41 C36 C37 C38 0.0(10)
C36 C37 C38 C39 -2.3(13)
C37 C38 C39 C40 3.6(15)
C38 C39 C40 C41 -2.4(14)
C39 C40 C41 N10 179.2(8)
C39 C40 C41 C36 0.2(13)
N9 C36 C41 C40 179.4(7)
C37 C36 C41 C40 1.1(11)
N9 C36 C41 N10 0.1(7)
C37 C36 C41 N10 -178.1(6)
N11 C44 C45 N12 22.5(6)
N11 C44 C45 N13 -159.3(5)
N12 C46 C47 C48 179.2(5)
C51 C46 C47 C48 -1.6(8)
C46 C47 C48 C49 0.5(9)
C47 C48 C49 C50 1.6(12)
C48 C49 C50 C51 -2.4(12)
C49 C50 C51 N13 180.0(7)
C49 C50 C51 C46 1.2(11)
C47 C46 C51 N13 -178.3(5)
N12 C46 C51 N13 1.1(6)
C47 C46 C51 C50 0.8(9)
N12 C46 C51 C50 -179.9(6)
N11 C54 C55 N14 15.0(7)
N11 C54 C55 N15 -169.3(5)
C61 C56 C57 C58 -1.4(8)
N14 C56 C57 C58 176.8(5)
C56 C57 C58 C59 0.3(9)
C57 C58 C59 C60 2.0(10)
C58 C59 C60 C61 -3.0(9)
C59 C60 C61 N15 -178.2(6)
C59 C60 C61 C56 1.8(9)
C57 C56 C61 N15 -179.6(5)
N14 C56 C61 N15 1.8(6)
C57 C56 C61 C60 0.4(8)
N14 C56 C61 C60 -178.2(5)
N11 C64 C65 O2 -51.3(5)
N11 C64 C65 C66 -170.5(3)
O2 C65 C66 N16 47.3(5)
C64 C65 C66 N16 167.7(4)
N16 C67 C68 N17 -10.9(7)
N16 C67 C68 N18 175.1(4)
C74 C69 C70 C71 0.4(7)
N17 C69 C70 C71 -176.2(5)
C69 C70 C71 C72 0.1(7)
C70 C71 C72 C73 -1.2(8)
C71 C72 C73 C74 1.8(8)
C72 C73 C74 N18 176.0(5)
C72 C73 C74 C69 -1.4(8)
C70 C69 C74 N18 -177.6(4)
N17 C69 C74 N18 -0.3(5)
C70 C69 C74 C73 0.3(8)
N17 C69 C74 C73 177.6(5)
N16 C77 C78 N19 -33.5(6)
N16 C77 C78 N20 146.5(5)
N19 C79 C80 C81 179.0(5)
C84 C79 C80 C81 -0.1(7)
C79 C80 C81 C82 -0.3(7)
C80 C81 C82 C83 0.0(8)
C81 C82 C83 C84 0.6(8)
C82 C83 C84 N20 -177.4(5)
C82 C83 C84 C79 -1.1(8)
C80 C79 C84 C83 0.8(7)
N19 C79 C84 C83 -178.5(4)
C80 C79 C84 N20 177.9(4)
N19 C79 C84 N20 -1.4(5)
C22 C21 N1 C1 -162.4(4)
C22 C21 N1 C11 71.5(5)
C22 C21 N1 Fe1 -48.4(4)
C2 C1 N1 C21 151.5(4)
C2 C1 N1 C11 -83.1(5)
C2 C1 N1 Fe1 39.8(5)
C12 C11 N1 C21 -114.1(4)
C12 C11 N1 C1 120.4(5)
C12 C11 N1 Fe1 0.5(5)
N3 C2 N2 C3 -1.9(6)
C1 C2 N2 C3 179.5(4)
N3 C2 N2 Fe1 -179.0(3)
C1 C2 N2 Fe1 2.5(6)
C4 C3 N2 C2 -175.0(5)
C8 C3 N2 C2 1.6(5)
C4 C3 N2 Fe1 0.9(8)
C8 C3 N2 Fe1 177.6(4)
N2 C2 N3 C8 1.4(6)
C1 C2 N3 C8 179.9(5)
N2 C2 N3 C9 178.9(6)
C1 C2 N3 C9 -2.6(9)
C7 C8 N3 C2 176.9(6)
C3 C8 N3 C2 -0.3(6)
C7 C8 N3 C9 -0.7(10)
C3 C8 N3 C9 -177.9(6)
C10 C9 N3 C2 -102.1(8)
C10 C9 N3 C8 74.9(8)
N5 C12 N4 C13 2.5(5)
C11 C12 N4 C13 -174.9(4)
N5 C12 N4 Fe1 -171.2(3)
C11 C12 N4 Fe1 11.4(6)
C14 C13 N4 C12 175.9(5)
C18 C13 N4 C12 -2.0(5)
C14 C13 N4 Fe1 -12.4(8)
C18 C13 N4 Fe1 169.7(3)
N4 C12 N5 C18 -2.1(5)
C11 C12 N5 C18 175.3(5)
N4 C12 N5 C19 178.0(4)
C11 C12 N5 C19 -4.6(8)
C17 C18 N5 C12 -175.7(5)
C13 C18 N5 C12 0.7(5)
C17 C18 N5 C19 4.2(9)
C13 C18 N5 C19 -179.4(4)
C20 C19 N5 C12 -97.9(6)
C20 C19 N5 C18 82.1(6)
C22 C23 N6 C34 161.4(4)
C22 C23 N6 C24 -74.6(5)
C22 C23 N6 Fe2 45.5(4)
C35 C34 N6 C23 -153.4(4)
C35 C34 N6 C24 81.9(5)
C35 C34 N6 Fe2 -40.2(4)
C25 C24 N6 C23 98.3(5)
C25 C24 N6 C34 -134.3(4)
C25 C24 N6 Fe2 -15.6(5)
N8 C25 N7 C26 -1.6(6)
C24 C25 N7 C26 176.2(5)
N8 C25 N7 Fe2 167.4(3)
C24 C25 N7 Fe2 -14.8(6)
C27 C26 N7 C25 180.0(5)
C31 C26 N7 C25 -0.1(6)
C27 C26 N7 Fe2 14.0(9)
C31 C26 N7 Fe2 -166.1(4)
N7 C25 N8 C31 2.5(6)
C24 C25 N8 C31 -175.2(5)
N7 C25 N8 C32 -178.8(5)
C24 C25 N8 C32 3.4(8)
C26 C31 N8 C25 -2.4(6)
C30 C31 N8 C25 177.4(6)
C26 C31 N8 C32 178.9(5)
C30 C31 N8 C32 -1.2(10)
C33 C32 N8 C25 -92.5(7)
C33 C32 N8 C31 85.8(7)
N10 C35 N9 C36 1.2(6)
C34 C35 N9 C36 -178.7(5)
N10 C35 N9 Fe2 180.0(4)
C34 C35 N9 Fe2 0.1(6)
C41 C36 N9 C35 -0.8(6)
C37 C36 N9 C35 177.2(6)
C41 C36 N9 Fe2 -179.2(4)
C37 C36 N9 Fe2 -1.2(10)
N9 C35 N10 C41 -1.1(7)
C34 C35 N10 C41 178.7(5)
N9 C35 N10 C42 -178.8(5)
C34 C35 N10 C42 1.0(9)
C40 C41 N10 C35 -178.6(8)
C36 C41 N10 C35 0.5(7)
C40 C41 N10 C42 -0.8(12)
C36 C41 N10 C42 178.3(6)
C43 C42 N10 C35 -103.1(7)
C43 C42 N10 C41 79.6(7)
C45 C44 N11 C54 80.7(5)
C45 C44 N11 C64 -152.5(4)
C45 C44 N11 Fe3 -40.9(4)
C55 C54 N11 C44 -135.1(4)
C55 C54 N11 C64 98.2(5)
C55 C54 N11 Fe3 -15.8(5)
C65 C64 N11 C44 159.8(4)
C65 C64 N11 C54 -74.7(5)
C65 C64 N11 Fe3 44.8(4)
N13 C45 N12 C46 2.6(6)
C44 C45 N12 C46 -179.0(5)
N13 C45 N12 Fe3 -167.9(4)
C44 C45 N12 Fe3 10.6(6)
C47 C46 N12 C45 177.1(6)
C51 C46 N12 C45 -2.2(6)
C47 C46 N12 Fe3 -15.8(9)
C51 C46 N12 Fe3 165.0(4)
N12 C45 N13 C51 -1.9(7)
C44 C45 N13 C51 179.7(5)
N12 C45 N13 C52A -158(3)
C44 C45 N13 C52A 24(3)
N12 C45 N13 C52B 170.4(8)
C44 C45 N13 C52B -8.0(11)
C50 C51 N13 C45 -178.5(8)
C46 C51 N13 C45 0.4(7)
C50 C51 N13 C52A -24(3)
C46 C51 N13 C52A 155(3)
C50 C51 N13 C52B 9.1(13)
C46 C51 N13 C52B -172.0(8)
C53A C52A N13 C45 89(5)
C53A C52A N13 C51 -62(6)
C53A C52A N13 C52B -161(10)
C53B C52B N13 C45 108.9(8)
C53B C52B N13 C51 -80.1(9)
C53B C52B N13 C52A 21(6)
N15 C55 N14 C56 1.4(6)
C54 C55 N14 C56 177.6(5)
N15 C55 N14 Fe3 178.3(3)
C54 C55 N14 Fe3 -5.6(6)
C57 C56 N14 C55 179.7(6)
C61 C56 N14 C55 -1.9(5)
C57 C56 N14 Fe3 3.8(9)
C61 C56 N14 Fe3 -177.8(4)
C60 C61 N15 C55 179.0(6)
C56 C61 N15 C55 -0.9(6)
C60 C61 N15 C62 4.8(11)
C56 C61 N15 C62 -175.2(6)
N14 C55 N15 C61 -0.3(6)
C54 C55 N15 C61 -176.4(5)
N14 C55 N15 C62 174.1(6)
C54 C55 N15 C62 -2.0(9)
C63 C62 N15 C61 -81.2(10)
C63 C62 N15 C55 105.6(9)
C78 C77 N16 C66 153.6(4)
C78 C77 N16 C67 -81.0(5)
C78 C77 N16 Fe4 42.5(4)
C65 C66 N16 C77 -161.1(4)
C65 C66 N16 C67 72.0(4)
C65 C66 N16 Fe4 -47.6(4)
C68 C67 N16 C77 122.1(4)
C68 C67 N16 C66 -111.5(4)
C68 C67 N16 Fe4 1.9(5)
N18 C68 N17 C69 0.4(6)
C67 C68 N17 C69 -174.1(4)
N18 C68 N17 Fe4 -170.5(3)
C67 C68 N17 Fe4 14.9(6)
C70 C69 N17 C68 176.9(5)
C74 C69 N17 C68 -0.1(5)
C70 C69 N17 Fe4 -14.9(8)
C74 C69 N17 Fe4 168.1(4)
N17 C68 N18 C74 -0.6(6)
C67 C68 N18 C74 173.9(5)
N17 C68 N18 C75 174.0(5)
C67 C68 N18 C75 -11.6(8)
C73 C74 N18 C68 -177.1(5)
C69 C74 N18 C68 0.5(5)
C73 C74 N18 C75 8.3(9)
C69 C74 N18 C75 -174.1(4)
C76 C75 N18 C68 -92.5(6)
C76 C75 N18 C74 81.0(6)
N20 C78 N19 C79 -2.4(5)
C77 C78 N19 C79 177.5(4)
N20 C78 N19 Fe4 -175.9(3)
C77 C78 N19 Fe4 4.1(6)
C80 C79 N19 C78 -176.9(5)
C84 C79 N19 C78 2.3(5)
C80 C79 N19 Fe4 -6.2(9)
C84 C79 N19 Fe4 172.9(4)
N19 C78 N20 C84 1.6(6)
C77 C78 N20 C84 -178.4(5)
N19 C78 N20 C85 -179.3(5)
C77 C78 N20 C85 0.7(8)
C83 C84 N20 C78 176.8(5)
C79 C84 N20 C78 -0.1(5)
C83 C84 N20 C85 -2.4(8)
C79 C84 N20 C85 -179.2(5)
C86 C85 N20 C78 -97.8(6)
C86 C85 N20 C84 81.1(7)
C21 C22 O1 Fe2 148.4(3)
C23 C22 O1 Fe2 27.9(5)
C21 C22 O1 Fe1 -19.2(4)
C23 C22 O1 Fe1 -139.8(3)
C66 C65 O2 Fe4 -20.5(4)
C64 C65 O2 Fe4 -138.4(3)
C66 C65 O2 Fe3 146.5(3)
C64 C65 O2 Fe3 28.6(4)
Fe3 O6 Fe1 O5 46.7(2)
Fe3 O6 Fe1 O1 -43.4(2)
Fe3 O6 Fe1 N4 -133.77(19)
Fe3 O6 Fe1 N2 140.38(18)
Fe3 O6 Fe1 N1 -136.3(6)
Fe4 O5 Fe1 O6 -47.0(2)
Fe4 O5 Fe1 O1 55.13(18)
Fe4 O5 Fe1 N4 135.2(6)
Fe4 O5 Fe1 N2 -151.2(2)
Fe4 O5 Fe1 N1 133.65(19)
C22 O1 Fe1 O6 -174.4(3)
Fe2 O1 Fe1 O6 19.2(2)
C22 O1 Fe1 O5 83.8(3)
Fe2 O1 Fe1 O5 -82.64(18)
C22 O1 Fe1 N4 -84.0(3)
Fe2 O1 Fe1 N4 109.6(2)
C22 O1 Fe1 N2 -2.6(5)
Fe2 O1 Fe1 N2 -169.0(2)
C22 O1 Fe1 N1 -6.5(3)
Fe2 O1 Fe1 N1 -172.9(2)
C12 N4 Fe1 O6 172.8(3)
C13 N4 Fe1 O6 1.7(4)
C12 N4 Fe1 O5 -9.3(8)
C13 N4 Fe1 O5 180(40)
C12 N4 Fe1 O1 70.4(3)
C13 N4 Fe1 O1 -100.7(4)
C12 N4 Fe1 N2 -83.4(4)
C13 N4 Fe1 N2 105.5(4)
C12 N4 Fe1 N1 -7.7(3)
C13 N4 Fe1 N1 -178.9(5)
C2 N2 Fe1 O6 -175.9(3)
C3 N2 Fe1 O6 8.4(5)
C2 N2 Fe1 O5 -73.2(3)
C3 N2 Fe1 O5 111.0(5)
C2 N2 Fe1 O1 12.4(5)
C3 N2 Fe1 O1 -163.4(4)
C2 N2 Fe1 N4 94.8(3)
C3 N2 Fe1 N4 -80.9(5)
C2 N2 Fe1 N1 16.3(3)
C3 N2 Fe1 N1 -159.4(5)
C21 N1 Fe1 O6 125.6(6)
C1 N1 Fe1 O6 -117.1(6)
C11 N1 Fe1 O6 6.1(8)
C21 N1 Fe1 O5 -57.3(3)
C1 N1 Fe1 O5 60.0(3)
C11 N1 Fe1 O5 -176.8(3)
C21 N1 Fe1 O1 30.2(3)
C1 N1 Fe1 O1 147.5(3)
C11 N1 Fe1 O1 -89.3(3)
C21 N1 Fe1 N4 123.0(3)
C1 N1 Fe1 N4 -119.6(3)
C11 N1 Fe1 N4 3.5(3)
C21 N1 Fe1 N2 -148.0(3)
C1 N1 Fe1 N2 -30.7(3)
C11 N1 Fe1 N2 92.5(3)
Fe3 O3 Fe2 O1 36.5(3)
Fe3 O3 Fe2 O4 -47.7(3)
Fe3 O3 Fe2 N7 124.8(3)
Fe3 O3 Fe2 N9 -141.6(2)
Fe3 O3 Fe2 N6 -140.4(11)
C22 O1 Fe2 O3 178.7(3)
Fe1 O1 Fe2 O3 -14.7(2)
C22 O1 Fe2 O4 -88.9(3)
Fe1 O1 Fe2 O4 77.65(18)
C22 O1 Fe2 N7 75.1(3)
Fe1 O1 Fe2 N7 -118.3(2)
C22 O1 Fe2 N9 -5.5(5)
Fe1 O1 Fe2 N9 161.1(2)
C22 O1 Fe2 N6 -1.6(3)
Fe1 O1 Fe2 N6 164.9(2)
Fe4 O4 Fe2 O3 55.1(2)
Fe4 O4 Fe2 O1 -51.4(2)
Fe4 O4 Fe2 N7 -103.6(4)
Fe4 O4 Fe2 N9 155.3(2)
Fe4 O4 Fe2 N6 -131.3(2)
C25 N7 Fe2 O3 176.9(3)
C26 N7 Fe2 O3 -18.3(5)
C25 N7 Fe2 O1 -77.3(4)
C26 N7 Fe2 O1 87.5(5)
C25 N7 Fe2 O4 -25.2(6)
C26 N7 Fe2 O4 139.6(4)
C25 N7 Fe2 N9 76.3(4)
C26 N7 Fe2 N9 -118.9(5)
C25 N7 Fe2 N6 3.4(3)
C26 N7 Fe2 N6 168.2(5)
C35 N9 Fe2 O3 161.7(4)
C36 N9 Fe2 O3 -20.0(5)
C35 N9 Fe2 O1 -14.2(6)
C36 N9 Fe2 O1 164.1(5)
C35 N9 Fe2 O4 66.9(4)
C36 N9 Fe2 O4 -114.8(5)
C35 N9 Fe2 N7 -93.3(4)
C36 N9 Fe2 N7 85.0(5)
C35 N9 Fe2 N6 -18.1(4)
C36 N9 Fe2 N6 160.2(5)
C23 N6 Fe2 O3 152.5(12)
C34 N6 Fe2 O3 31.0(14)
C24 N6 Fe2 O3 -88.9(13)
C23 N6 Fe2 O1 -24.5(3)
C34 N6 Fe2 O1 -146.0(3)
C24 N6 Fe2 O1 94.1(3)
C23 N6 Fe2 O4 59.3(3)
C34 N6 Fe2 O4 -62.2(3)
C24 N6 Fe2 O4 178.0(3)
C23 N6 Fe2 N7 -111.2(3)
C34 N6 Fe2 N7 127.4(3)
C24 N6 Fe2 N7 7.5(3)
C23 N6 Fe2 N9 153.7(3)
C34 N6 Fe2 N9 32.2(3)
C24 N6 Fe2 N9 -87.7(3)
Fe2 O3 Fe3 O6 -48.8(3)
Fe2 O3 Fe3 O2 36.1(3)
Fe2 O3 Fe3 N14 124.0(3)
Fe2 O3 Fe3 N12 -143.0(2)
Fe2 O3 Fe3 N11 -146.7(10)
Fe1 O6 Fe3 O3 52.8(2)
Fe1 O6 Fe3 O2 -54.22(18)
Fe1 O6 Fe3 N14 -106.5(4)
Fe1 O6 Fe3 N12 153.28(19)
Fe1 O6 Fe3 N11 -134.64(19)
C65 O2 Fe3 O3 177.3(3)
Fe4 O2 Fe3 O3 -16.6(2)
C65 O2 Fe3 O6 -89.2(3)
Fe4 O2 Fe3 O6 76.86(17)
C65 O2 Fe3 N14 74.9(3)
Fe4 O2 Fe3 N14 -119.1(2)
C65 O2 Fe3 N12 -4.7(4)
Fe4 O2 Fe3 N12 161.3(2)
C65 O2 Fe3 N11 -2.3(3)
Fe4 O2 Fe3 N11 163.7(2)
C55 N14 Fe3 O3 169.2(3)
C56 N14 Fe3 O3 -15.2(5)
C55 N14 Fe3 O6 -32.0(6)
C56 N14 Fe3 O6 143.5(4)
C55 N14 Fe3 O2 -84.3(4)
C56 N14 Fe3 O2 91.3(5)
C55 N14 Fe3 N12 68.6(4)
C56 N14 Fe3 N12 -115.8(5)
C55 N14 Fe3 N11 -3.1(3)
C56 N14 Fe3 N11 172.4(5)
C45 N12 Fe3 O3 154.9(3)
C46 N12 Fe3 O3 -11.5(5)
C45 N12 Fe3 O6 59.0(4)
C46 N12 Fe3 O6 -107.4(5)
C45 N12 Fe3 O2 -23.2(5)
C46 N12 Fe3 O2 170.5(4)
C45 N12 Fe3 N14 -101.2(4)
C46 N12 Fe3 N14 92.4(5)
C45 N12 Fe3 N11 -25.7(3)
C46 N12 Fe3 N11 168.0(5)
C44 N11 Fe3 O3 40.5(12)
C54 N11 Fe3 O3 -80.4(11)
C64 N11 Fe3 O3 159.1(10)
C44 N11 Fe3 O6 -58.0(3)
C54 N11 Fe3 O6 -178.9(3)
C64 N11 Fe3 O6 60.6(3)
C44 N11 Fe3 O2 -142.2(3)
C54 N11 Fe3 O2 96.9(3)
C64 N11 Fe3 O2 -23.6(3)
C44 N11 Fe3 N14 131.6(3)
C54 N11 Fe3 N14 10.7(3)
C64 N11 Fe3 N14 -109.8(3)
C44 N11 Fe3 N12 36.6(3)
C54 N11 Fe3 N12 -84.3(3)
C64 N11 Fe3 N12 155.2(3)
Fe2 O4 Fe4 O5 43.1(2)
Fe2 O4 Fe4 O2 -47.4(2)
Fe2 O4 Fe4 N17 -138.2(2)
Fe2 O4 Fe4 N19 137.1(2)
Fe2 O4 Fe4 N16 -135.3(6)
Fe1 O5 Fe4 O4 -45.0(2)
Fe1 O5 Fe4 O2 55.99(18)
Fe1 O5 Fe4 N17 140.7(5)
Fe1 O5 Fe4 N19 -150.16(19)
Fe1 O5 Fe4 N16 134.67(19)
C65 O2 Fe4 O4 -172.1(3)
Fe3 O2 Fe4 O4 22.3(2)
C65 O2 Fe4 O5 85.0(3)
Fe3 O2 Fe4 O5 -80.67(18)
C65 O2 Fe4 N17 -81.5(3)
Fe3 O2 Fe4 N17 112.81(19)
C65 O2 Fe4 N19 -1.8(5)
Fe3 O2 Fe4 N19 -167.5(2)
C65 O2 Fe4 N16 -4.6(3)
Fe3 O2 Fe4 N16 -170.2(2)
C68 N17 Fe4 O4 169.7(4)
C69 N17 Fe4 O4 2.4(5)
C68 N17 Fe4 O5 -15.9(8)
C69 N17 Fe4 O5 176.8(5)
C68 N17 Fe4 O2 68.5(4)
C69 N17 Fe4 O2 -98.8(5)
C68 N17 Fe4 N19 -85.6(4)
C69 N17 Fe4 N19 107.1(5)
C68 N17 Fe4 N16 -9.7(3)
C69 N17 Fe4 N16 -177.0(5)
C78 N19 Fe4 O4 -176.5(3)
C79 N19 Fe4 O4 13.3(5)
C78 N19 Fe4 O5 -72.8(3)
C79 N19 Fe4 O5 117.0(5)
C78 N19 Fe4 O2 13.4(5)
C79 N19 Fe4 O2 -156.8(4)
C78 N19 Fe4 N17 94.5(3)
C79 N19 Fe4 N17 -75.7(5)
C78 N19 Fe4 N16 16.2(3)
C79 N19 Fe4 N16 -154.0(5)
C77 N16 Fe4 O4 -123.5(6)
C66 N16 Fe4 O4 118.7(6)
C67 N16 Fe4 O4 0.6(8)
C77 N16 Fe4 O5 58.1(3)
C66 N16 Fe4 O5 -59.7(3)
C67 N16 Fe4 O5 -177.8(3)
C77 N16 Fe4 O2 146.1(3)
C66 N16 Fe4 O2 28.4(3)
C67 N16 Fe4 O2 -89.8(3)
C77 N16 Fe4 N17 -120.5(3)
C66 N16 Fe4 N17 121.8(3)
C67 N16 Fe4 N17 3.6(3)
C77 N16 Fe4 N19 -32.6(3)
C66 N16 Fe4 N19 -150.4(3)
C67 N16 Fe4 N19 91.5(3)
O7 C89 N21 C88 1.1(19)
O7 C89 N21 C87 179.6(11)
O8 C92 N22A C91A 165(3)
N22B C92 N22A C91A -100(4)
O8 C92 N22A C90A -23(4)
N22B C92 N22A C90A 73(4)
O8 C92 N22B C90B 7.4(16)
N22A C92 N22B C90B -97(3)
O8 C92 N22B C91B -169.1(10)
N22A C92 N22B C91B 86(4)
